data_1550516
loop_
_publ_author_name
'Brake, Helena'
'Presypkina, Eugenia V.'
'Heindl, Claudia'
'Virovets, Alexander Viktorovich'
'Kremer, Werner'
'Scheer, Manfred'

_publ_section_title
;
 From Nano-Balls to Nano-Bowls
;
_journal_name_full 'Chemical Science'
_journal_paper_doi 10.1039/C8SC05471A
_journal_year 2019
_chemical_formula_moiety 'C110 H165 Br14.55 Cu14.55 Fe11 P55, C10 H10 As5 Cr2, 3.4(C H2 Cl2),  0.9 (C H3 C N)'
_chemical_formula_structural '((Cp Cr)2 As5)@[(Cp* Fe P5)11 (Cu Br)14.55] * 3.4 (C H2 Cl2) * 0.9 (Me C N)'
_chemical_formula_sum 'C125.2 H184.5 As5 Br14.55 Cl6.8 Cr2 Cu14.55 Fe11 N0.9 P55'
_chemical_formula_weight 6826.78
_chemical_melting_point layering
_chemical_properties_physical Air-sensitive,Moisture-sensitive,Oxygen-sensitive
_space_group_crystal_system monoclinic
_space_group_IT_number 9
_space_group_name_Hall 'C -2yc'
_space_group_name_H-M_alt 'C 1 c 1'
_symmetry_space_group_name_Hall 'C -2yc'
_symmetry_space_group_name_H-M 'C 1 c 1'
_atom_sites_solution_hydrogens mixed
_atom_sites_solution_primary direct
_atom_sites_solution_secondary difmap
_audit_creation_method SHELXL-2014/7
_audit_update_record
;
2018-10-24 deposited with the CCDC.
2019-01-23 downloaded from the CCDC.
;
_cell_angle_alpha 90
_cell_angle_beta 103.3511(5)
_cell_angle_gamma 90
_cell_formula_units_Z 4
_cell_length_a 27.08802(13)
_cell_length_b 33.62013(12)
_cell_length_c 25.36593(11)
_cell_measurement_reflns_used 116918
_cell_measurement_temperature 80(2)
_cell_measurement_theta_max 31.4670
_cell_measurement_theta_min 1.7060
_cell_volume 22476.48(17)
_computing_cell_refinement 'CrysAlisPro 1.171.38.46 (Rigaku OD, 2015)'
_computing_data_reduction 'CrysAlisPro 1.171.38.46 (Rigaku OD, 2015)'
_computing_structure_refinement 'SHELXL-2014/7 (Sheldrick, 2014)'
_computing_structure_solution 'SHELXL-97 (Sheldrick, 1998)'
_diffrn_ambient_temperature 80(2)
_diffrn_detector 'pixel array detectot'
_diffrn_detector_type 'Dectris PILATUS 6M'
_diffrn_measured_fraction_theta_full 0.965
_diffrn_measured_fraction_theta_max 0.754
_diffrn_measurement_device 'one-circle diffractometer'
_diffrn_measurement_device_type 'P11 beamline, PETRA III, DESY, Dectris PILATUS 6M'
_diffrn_measurement_method '\f scans'
_diffrn_radiation_monochromator synchrotron
_diffrn_radiation_probe x-ray
_diffrn_radiation_type synchrotron
_diffrn_radiation_wavelength 0.6199
_diffrn_reflns_av_R_equivalents 0.0454
_diffrn_reflns_av_unetI/netI 0.0453
_diffrn_reflns_Laue_measured_fraction_full 0.965
_diffrn_reflns_Laue_measured_fraction_max 0.754
_diffrn_reflns_limit_h_max 45
_diffrn_reflns_limit_h_min -44
_diffrn_reflns_limit_k_max 49
_diffrn_reflns_limit_k_min -49
_diffrn_reflns_limit_l_max 42
_diffrn_reflns_limit_l_min -41
_diffrn_reflns_number 256480
_diffrn_reflns_point_group_measured_fraction_full 0.965
_diffrn_reflns_point_group_measured_fraction_max 0.754
_diffrn_reflns_theta_full 21.925
_diffrn_reflns_theta_max 31.571
_diffrn_reflns_theta_min 1.713
_diffrn_source synchrotron
_exptl_absorpt_coefficient_mu 4.113
_exptl_absorpt_correction_T_max 1.00000
_exptl_absorpt_correction_T_min 0.86794
_exptl_absorpt_correction_type multi-scan
_exptl_absorpt_process_details
;
CrysAlisPro 1.171.38.46 (Rigaku Oxford Diffraction, 2015)
Empirical absorption correction using spherical harmonics,
 implemented in SCALE3 ABSPACK scaling algorithm.
;
_exptl_crystal_colour brown
_exptl_crystal_density_diffrn 2.017
_exptl_crystal_description rod
_exptl_crystal_F_000 13251
_exptl_crystal_size_max 0.150
_exptl_crystal_size_mid 0.070
_exptl_crystal_size_min 0.050
_refine_diff_density_max 2.029
_refine_diff_density_min -1.262
_refine_diff_density_rms 0.164
_refine_ls_abs_structure_details
;
 Refined as an inversion twin.
;
_refine_ls_abs_structure_Flack 0.043(4)
_refine_ls_extinction_method none
_refine_ls_goodness_of_fit_ref 0.982
_refine_ls_hydrogen_treatment constr
_refine_ls_matrix_type full
_refine_ls_number_parameters 2251
_refine_ls_number_reflns 81064
_refine_ls_number_restraints 12
_refine_ls_restrained_S_all 0.983
_refine_ls_R_factor_all 0.0483
_refine_ls_R_factor_gt 0.0395
_refine_ls_shift/su_max 0.001
_refine_ls_shift/su_mean 0.000
_refine_ls_structure_factor_coef Fsqd
_refine_ls_weighting_details 'w=1/[\s^2^(Fo^2^)+(0.0689P)^2^] where P=(Fo^2^+2Fc^2^)/3'
_refine_ls_weighting_scheme calc
_refine_ls_wR_factor_gt 0.1057
_refine_ls_wR_factor_ref 0.1076
_reflns_Friedel_coverage 0.999
_reflns_Friedel_fraction_full 0.965
_reflns_Friedel_fraction_max 0.754
_reflns_number_gt 64901
_reflns_number_total 81064
_reflns_threshold_expression 'I > 2\s(I)'
_cod_data_source_file c8sc05471a2.cif
_cod_data_source_block novac
_cod_original_cell_volume 22476.47(17)
_cod_original_formula_sum 'C125.20 H184.50 As5 Br14.55 Cl6.80 Cr2 Cu14.55 Fe11 N0.90 P55'
_cod_database_code 1550516
_shelx_shelxl_version_number 2014/7
_shelx_space_group_comment
;
The symmetry employed for this shelxl refinement is uniquely defined
by the following loop, which should always be used as a source of
symmetry information in preference to the above space-group names.
They are only intended as comments.
;
_shelx_estimated_absorpt_t_min 0.577
_shelx_estimated_absorpt_t_max 0.821
_oxdiff_exptl_absorpt_empirical_full_min 0.902
_oxdiff_exptl_absorpt_empirical_full_max 1.111
_oxdiff_exptl_absorpt_empirical_details
;
Empirical correction (ABSPACK) includes:
- Absorption correction using spherical harmonics
- Frame scaling
;

loop_
_space_group_symop_operation_xyz
'x, y, z'
'x, -y, z+1/2'
'x+1/2, y+1/2, z'
'x+1/2, -y+1/2, z+1/2'

loop_
_atom_site_label
_atom_site_type_symbol
_atom_site_fract_x
_atom_site_fract_y
_atom_site_fract_z
_atom_site_U_iso_or_equiv
_atom_site_adp_type
_atom_site_occupancy
_atom_site_site_symmetry_order
_atom_site_calc_flag
_atom_site_refinement_flags_posn
_atom_site_refinement_flags_adp
_atom_site_refinement_flags_occupancy
_atom_site_disorder_assembly
_atom_site_disorder_group
Cr1 Cr 0.17737(3) 0.74986(3) 0.42676(3) 0.01889(15) Uani 1 1 d . . . . .
Cr2 Cr 0.26123(3) 0.75078(3) 0.51168(3) 0.01963(16) Uani 1 1 d . . . . .
As1 As 0.24238(2) 0.80381(2) 0.44091(3) 0.02633(12) Uani 1 1 d . . . . .
As2 As 0.18728(2) 0.79638(2) 0.50499(2) 0.02552(11) Uani 1 1 d . . . . .
As3 As 0.17671(2) 0.72479(2) 0.51916(2) 0.02480(11) Uani 1 1 d . . . . .
As4 As 0.22494(2) 0.68842(2) 0.46400(3) 0.02537(11) Uani 1 1 d . . . . .
As5 As 0.26542(2) 0.73710(2) 0.41572(2) 0.02625(12) Uani 1 1 d . . . . .
C11I C 0.1035(2) 0.77660(17) 0.3904(2) 0.0214(10) Uani 1 1 d . . . . .
H11I H 0.0871 0.7990 0.4058 0.026 Uiso 1 1 calc R U . . .
C12I C 0.1351(2) 0.78000(17) 0.3536(2) 0.0265(11) Uani 1 1 d . . . . .
H12I H 0.1451 0.8054 0.3385 0.032 Uiso 1 1 calc R U . . .
C13I C 0.1484(2) 0.74088(17) 0.3396(2) 0.0246(11) Uani 1 1 d . . . . .
H13I H 0.1690 0.7341 0.3128 0.030 Uiso 1 1 calc R U . . .
C14I C 0.1242(2) 0.71364(17) 0.3676(2) 0.0246(10) Uani 1 1 d . . . . .
H14I H 0.1250 0.6840 0.3644 0.030 Uiso 1 1 calc R U . . .
C15I C 0.0963(2) 0.73537(17) 0.3986(2) 0.0217(10) Uani 1 1 d . . . . .
H15I H 0.0742 0.7237 0.4212 0.026 Uiso 1 1 calc R U . . .
C21I C 0.3041(3) 0.7207(2) 0.5837(3) 0.0403(17) Uani 1 1 d . . . . .
H21I H 0.2950 0.6948 0.5984 0.048 Uiso 1 1 calc R U . . .
C22I C 0.3358(3) 0.7257(2) 0.5486(3) 0.0414(17) Uani 1 1 d . . . . .
H22I H 0.3529 0.7038 0.5330 0.050 Uiso 1 1 calc R U . . .
C23I C 0.3416(3) 0.7664(3) 0.5402(3) 0.0396(16) Uani 1 1 d . . . . .
H23I H 0.3637 0.7785 0.5179 0.048 Uiso 1 1 calc R U . . .
C24I C 0.2911(3) 0.7588(3) 0.5990(3) 0.0444(18) Uani 1 1 d . . . . .
H24I H 0.2706 0.7647 0.6261 0.053 Uiso 1 1 calc R U . . .
C25I C 0.3139(3) 0.7871(2) 0.5711(3) 0.0380(16) Uani 1 1 d . . . . .
H25I H 0.3126 0.8167 0.5751 0.046 Uiso 1 1 calc R U . . .
Cu1 Cu 0.07878(3) 0.66890(2) 0.61777(3) 0.02274(14) Uani 1 1 d . . . . .
Cu2 Cu 0.14596(3) 0.78960(2) 0.70853(3) 0.02182(13) Uani 1 1 d . . . . .
Cu3 Cu 0.21924(3) 0.58217(2) 0.62335(3) 0.02221(13) Uani 1 1 d . . . . .
Cu4 Cu 0.38831(3) 0.60736(2) 0.42072(3) 0.02292(14) Uani 1 1 d . . . . .
Cu5 Cu 0.23006(3) 0.55514(2) 0.44361(3) 0.02418(14) Uani 1 1 d . . . . .
Cu8 Cu 0.40408(3) 0.87246(2) 0.67596(3) 0.02745(15) Uani 1 1 d . . . . .
Cu1A Cu 0.41920(3) 0.83230(2) 0.37951(3) 0.02546(15) Uani 1 1 d . . . . .
Cu2A Cu 0.35163(3) 0.71120(2) 0.29079(3) 0.02197(13) Uani 1 1 d . . . . .
Cu3A Cu 0.27866(3) 0.91851(2) 0.37509(3) 0.02261(14) Uani 1 1 d . . . . .
Cu4A Cu 0.11095(3) 0.89451(2) 0.58002(3) 0.02347(14) Uani 1 1 d . . . . .
Cu5A Cu 0.26963(3) 0.94532(2) 0.55671(3) 0.02318(14) Uani 1 1 d . . . . .
Br1 Br 0.02010(2) 0.63926(2) 0.66093(2) 0.02676(11) Uani 1 1 d . . . . .
Br2 Br 0.11695(2) 0.80543(2) 0.78640(2) 0.02786(12) Uani 1 1 d . . . . .
Br3 Br 0.21364(3) 0.52156(2) 0.66645(3) 0.03030(13) Uani 1 1 d . . . . .
Br4 Br 0.43837(3) 0.55826(2) 0.39305(3) 0.03312(13) Uani 1 1 d . . . . .
Br5 Br 0.22761(3) 0.48611(2) 0.42896(3) 0.03597(15) Uani 1 1 d . . . . .
Cu6 Cu 0.49560(3) 0.80250(3) 0.56599(4) 0.03047(17) Uani 0.9 1 d . . P A 1
Br6V Br 0.58092(3) 0.82091(3) 0.58988(4) 0.03507(16) Uani 0.9 1 d D . P A 1
Cl6V Cl 0.5843(7) 0.8290(6) 0.5713(9) 0.03507(16) Uani 0.1 1 d D . P B 2
C6V C 0.6436(18) 0.812(3) 0.582(4) 0.050 Uiso 0.1 1 d D U P B 2
H6VA H 0.6451 0.7965 0.5497 0.060 Uiso 0.1 1 calc R U P B 2
H6VB H 0.6649 0.8359 0.5818 0.060 Uiso 0.1 1 calc R U P B 2
Cl6W Cl 0.6745(5) 0.7853(3) 0.6336(5) 0.018(2) Uiso 0.1 1 d . . P B 2
Cu7V Cu 0.47721(4) 0.66427(3) 0.59203(4) 0.03040(18) Uani 0.85 1 d . . P C 1
Br7V Br 0.55720(3) 0.63524(3) 0.62385(4) 0.03801(17) Uani 0.85 1 d . . P C 1
Cl7V Cl 0.5550(4) 0.6175(4) 0.5948(5) 0.03801(17) Uani 0.15 1 d D . P . .
C7V C 0.5999 0.5875 0.6326 0.050 Uiso 0.15 1 d D U P C .
H7VA H 0.6323 0.5961 0.6276 0.060 Uiso 0.1 1 d . U P D 2
H7VB H 0.5946 0.5610 0.6185 0.060 Uiso 0.1 1 d . U P E 2
Cl7U Cl 0.6037(9) 0.5866(7) 0.6983(10) 0.056(5) Uiso 0.1 1 d . . P C 2
H7VC H 0.6173 0.6057 0.6599 0.067 Uiso 0.05 1 d . U P F 3
H7VD H 0.6230 0.5831 0.6096 0.067 Uiso 0.05 1 d . U P G 3
Cl7W Cl 0.6021(12) 0.5495(8) 0.6619(12) 0.029(5) Uiso 0.05 1 d D . P C 3
Br8 Br 0.45862(3) 0.91432(2) 0.73568(3) 0.03660(14) Uani 1 1 d . . . . .
Cu9 Cu 0.37101(4) 0.64725(3) 0.71689(4) 0.03268(18) Uani 0.9 1 d . . P H 1
Br9V Br 0.41167(3) 0.61200(3) 0.79441(3) 0.04131(17) Uani 0.9 1 d D . P H 1
Cl9V Cl 0.4434(8) 0.6269(6) 0.8042(7) 0.04131(17) Uani 0.1 1 d D . P I 2
C9V C 0.444(3) 0.593(2) 0.855(2) 0.050 Uiso 0.1 1 d D U P I 2
H9VA H 0.4203 0.5711 0.8381 0.060 Uiso 0.1 1 calc R U P I 2
H9VB H 0.4781 0.5809 0.8637 0.060 Uiso 0.1 1 calc R U P I 2
Cl9W Cl 0.4292(15) 0.6036(12) 0.9132(17) 0.090(9) Uiso 0.1 1 d . . P I 2
Cu10 Cu 0.32544(3) 0.77549(2) 0.77067(3) 0.02198(14) Uani 0.9 1 d . . P J 1
Br10 Br 0.34924(6) 0.78474(7) 0.86465(7) 0.0309(3) Uani 0.9 1 d . . P J 1
Cl1V Cl 0.356(3) 0.784(4) 0.861(4) 0.0309(3) Uani 0.05 1 d D . P K 2
C10V C 0.418(4) 0.784(3) 0.896(5) 0.032 Uiso 0.05 1 d D U P K 2
H10A H 0.4262 0.7600 0.9196 0.037 Uiso 0.05 1 calc R U P K 2
H10B H 0.4416 0.7843 0.8709 0.037 Uiso 0.05 1 calc R U P K 2
Cl1W Cl 0.4231(17) 0.8263(13) 0.9333(18) 0.049(9) Uiso 0.05 1 d D . P K 2
Br1A Br 0.48215(2) 0.86124(2) 0.34185(3) 0.02885(12) Uani 1 1 d . . . . .
Br2A Br 0.38420(3) 0.69424(2) 0.21556(2) 0.02888(12) Uani 1 1 d . . . . .
Br3A Br 0.28868(3) 0.97989(2) 0.33531(3) 0.03049(13) Uani 1 1 d . . . . .
Br4A Br 0.06462(3) 0.94464(2) 0.61132(3) 0.03472(14) Uani 1 1 d . . . . .
Br5A Br 0.27801(3) 1.01358(2) 0.57575(3) 0.03162(13) Uani 1 1 d . . . . .
Fe1 Fe 0.21775(3) 0.67076(2) 0.75494(3) 0.02206(16) Uani 1 1 d . . . . .
Fe2 Fe 0.25263(3) 0.89281(2) 0.71332(3) 0.02088(15) Uani 1 1 d . . . . .
Fe3 Fe 0.36874(4) 0.56134(3) 0.58159(4) 0.02620(18) Uani 1 1 d . . . . .
Fe4 Fe 0.08225(3) 0.57793(2) 0.49018(3) 0.02089(15) Uani 1 1 d . . . . .
Fe5 Fe 0.00943(3) 0.78819(2) 0.57243(3) 0.02092(15) Uani 1 1 d . . . . .
Fe6 Fe 0.47090(3) 0.75264(3) 0.72136(3) 0.02209(15) Uani 1 1 d . . . . .
Fe1A Fe 0.28604(3) 0.83237(2) 0.24144(3) 0.02030(15) Uani 1 1 d . . . . .
Fe2A Fe 0.25017(3) 0.60428(2) 0.28756(3) 0.02055(15) Uani 1 1 d . . . . .
Fe3A Fe 0.13228(4) 0.94369(3) 0.42201(4) 0.02559(17) Uani 1 1 d . . . . .
Fe4A Fe 0.41691(3) 0.91888(2) 0.51260(3) 0.02074(15) Uani 1 1 d . . . . .
Fe5A Fe 0.48897(3) 0.71436(2) 0.43116(3) 0.02077(15) Uani 1 1 d . . . . .
P11 P 0.28905(6) 0.66744(5) 0.71574(6) 0.0240(3) Uani 1 1 d . . . . .
P11A P 0.20997(6) 0.83641(5) 0.27245(6) 0.0247(3) Uani 1 1 d . . . . .
P12 P 0.26897(6) 0.72441(5) 0.73861(6) 0.0236(3) Uani 1 1 d . . . . .
P12A P 0.23097(6) 0.77899(5) 0.25003(7) 0.0250(3) Uani 1 1 d . . . . .
P13 P 0.18990(6) 0.73089(4) 0.70989(6) 0.0217(3) Uani 1 1 d . . . . .
P13A P 0.30841(6) 0.77085(4) 0.28650(6) 0.0216(3) Uani 1 1 d . . . . .
P14 P 0.16081(6) 0.67857(4) 0.66869(6) 0.0218(3) Uani 1 1 d . . . . .
P14A P 0.33733(6) 0.82299(4) 0.32852(6) 0.0213(3) Uani 1 1 d . . . . .
P15 P 0.22233(6) 0.63945(4) 0.67279(6) 0.0218(3) Uani 1 1 d . . . . .
P15A P 0.27531(6) 0.86189(4) 0.32276(6) 0.0225(3) Uani 1 1 d . . . . .
P21 P 0.20577(6) 0.83335(4) 0.69095(6) 0.0207(3) Uani 1 1 d . . . . .
P21A P 0.29221(6) 0.66635(4) 0.30763(6) 0.0210(3) Uani 1 1 d . . . . .
P22 P 0.28498(6) 0.82758(4) 0.71808(6) 0.0216(3) Uani 1 1 d . . . . .
P22A P 0.21299(6) 0.66823(5) 0.27598(6) 0.0236(3) Uani 1 1 d . . . . .
P23 P 0.31912(6) 0.86965(4) 0.67607(6) 0.0209(3) Uani 1 1 d . . . . .
P23A P 0.17984(6) 0.62634(5) 0.32017(7) 0.0245(3) Uani 1 1 d . . . . .
P24 P 0.19041(6) 0.87886(4) 0.63257(6) 0.0215(3) Uani 1 1 d . . . . .
P24A P 0.30915(6) 0.62181(4) 0.36731(6) 0.0205(3) Uani 1 1 d . . . . .
P25 P 0.26055(6) 0.90134(4) 0.62338(6) 0.0207(3) Uani 1 1 d . . . . .
P25A P 0.23931(6) 0.59884(4) 0.37654(6) 0.0209(3) Uani 1 1 d . . . . .
P31 P 0.29180(6) 0.58924(4) 0.59217(6) 0.0227(3) Uani 1 1 d . . . . .
P31A P 0.20674(6) 0.91236(5) 0.40825(6) 0.0241(3) Uani 1 1 d . . . . .
P32 P 0.29639(6) 0.57770(4) 0.51220(6) 0.0239(3) Uani 1 1 d . . . . .
P32A P 0.20325(6) 0.92403(4) 0.48868(6) 0.0225(3) Uani 1 1 d . . . . .
P33 P 0.36681(6) 0.59945(4) 0.50318(6) 0.0223(3) Uani 1 1 d . . . . .
P33A P 0.13241(6) 0.90309(5) 0.49788(6) 0.0231(3) Uani 1 1 d . . . . .
P34 P 0.40538(6) 0.62466(5) 0.57733(6) 0.0242(3) Uani 1 1 d . . . . .
P34A P 0.09049(7) 0.88185(5) 0.42262(7) 0.0268(3) Uani 1 1 d . . . . .
P35 P 0.35878(6) 0.61838(5) 0.63277(6) 0.0256(3) Uani 1 1 d . . . . .
P35A P 0.13714(7) 0.88756(5) 0.36658(7) 0.0274(3) Uani 1 1 d . . . . .
P41 P 0.15891(6) 0.59888(4) 0.54734(6) 0.0213(3) Uani 1 1 d . . . . .
P41A P 0.33914(6) 0.90074(4) 0.45155(6) 0.0207(3) Uani 1 1 d . . . . .
P42 P 0.16138(6) 0.58515(4) 0.46702(6) 0.0232(3) Uani 1 1 d . . . . .
P42A P 0.33623(6) 0.91351(4) 0.53192(6) 0.0214(3) Uani 1 1 d . . . . .
P43 P 0.09851(7) 0.61188(5) 0.41372(6) 0.0263(3) Uani 1 1 d . . . . .
P43A P 0.39575(6) 0.88275(4) 0.58398(6) 0.0219(3) Uani 1 1 d . . . . .
P44 P 0.05765(6) 0.64394(5) 0.46217(7) 0.0249(3) Uani 1 1 d . . . . .
P44A P 0.43680(6) 0.85170(4) 0.53586(6) 0.0227(3) Uani 1 1 d . . . . .
P45 P 0.09613(6) 0.63633(4) 0.54369(6) 0.0216(3) Uani 1 1 d . . . . .
P45A P 0.40167(6) 0.86317(4) 0.45402(6) 0.0210(3) Uani 1 1 d . . . . .
P51 P 0.09365(6) 0.78483(4) 0.62289(6) 0.0208(3) Uani 1 1 d . . . . .
P51A P 0.40430(6) 0.71670(4) 0.37701(6) 0.0209(3) Uani 1 1 d . . . . .
P52 P 0.07655(6) 0.83149(4) 0.56623(6) 0.0230(3) Uani 1 1 d . . . . .
P52A P 0.42175(6) 0.67062(4) 0.43433(6) 0.0213(3) Uani 1 1 d . . . . .
P53 P 0.03300(7) 0.80873(5) 0.49241(6) 0.0266(3) Uani 1 1 d . . . . .
P53A P 0.46121(6) 0.69505(5) 0.50895(6) 0.0242(3) Uani 1 1 d . . . . .
P54 P 0.02465(7) 0.74665(5) 0.50242(6) 0.0252(3) Uani 1 1 d . . . . .
P54A P 0.46866(6) 0.75674(5) 0.49725(6) 0.0231(3) Uani 1 1 d . . . . .
P55 P 0.06364(6) 0.73230(4) 0.58231(6) 0.0225(3) Uani 1 1 d . . . . .
P55A P 0.43433(6) 0.76963(4) 0.41578(6) 0.0205(3) Uani 1 1 d . . . . .
P61 P 0.41909(6) 0.80505(4) 0.67934(6) 0.0239(3) Uani 1 1 d . . . . .
P62 P 0.38464(6) 0.76274(5) 0.72047(6) 0.0232(3) Uani 1 1 d . . . . .
P63 P 0.40482(6) 0.70595(5) 0.69771(6) 0.0245(3) Uani 1 1 d . . . . .
P64 P 0.45152(6) 0.71308(5) 0.64241(6) 0.0249(3) Uani 1 1 d . . . . .
P65 P 0.46025(6) 0.77447(5) 0.63111(6) 0.0247(3) Uani 1 1 d . . . . .
C11 C 0.1650(3) 0.66521(19) 0.8034(2) 0.0264(12) Uani 1 1 d . . . . .
C11A C 0.3413(3) 0.83765(19) 0.1959(2) 0.0277(12) Uani 1 1 d . . . . .
C12 C 0.2110(3) 0.6847(2) 0.8329(2) 0.0307(13) Uani 1 1 d . . . . .
C12A C 0.2973(2) 0.81929(19) 0.1640(2) 0.0269(12) Uani 1 1 d . . . . .
C13 C 0.2528(3) 0.6583(2) 0.8364(2) 0.0296(13) Uani 1 1 d . . . . .
C13A C 0.2555(3) 0.8458(2) 0.1591(2) 0.0278(12) Uani 1 1 d . . . . .
C14 C 0.2326(3) 0.62204(19) 0.8082(2) 0.0272(12) Uani 1 1 d . . . . .
C14A C 0.2739(2) 0.88148(18) 0.1888(2) 0.0254(11) Uani 1 1 d . . . . .
C15 C 0.1792(3) 0.62680(19) 0.7891(3) 0.0272(12) Uani 1 1 d . . . . .
C15A C 0.3266(3) 0.87681(19) 0.2106(2) 0.0273(12) Uani 1 1 d . . . . .
C16 C 0.1127(3) 0.6817(2) 0.7944(3) 0.0350(15) Uani 1 1 d . . . . .
H16A H 0.0986 0.6755 0.8257 0.052 Uiso 1 1 calc R U . . .
H16B H 0.0913 0.6698 0.7618 0.052 Uiso 1 1 calc R U . . .
H16C H 0.1138 0.7106 0.7899 0.052 Uiso 1 1 calc R U . . .
C16A C 0.3935(3) 0.8207(2) 0.2085(3) 0.0303(13) Uani 1 1 d . . . . .
H16D H 0.4103 0.8274 0.1794 0.045 Uiso 1 1 calc R U . . .
H16E H 0.3916 0.7917 0.2118 0.045 Uiso 1 1 calc R U . . .
H16F H 0.4129 0.8319 0.2428 0.045 Uiso 1 1 calc R U . . .
C17 C 0.2142(3) 0.7248(2) 0.8599(3) 0.0369(15) Uani 1 1 d . . . . .
H17A H 0.2111 0.7215 0.8974 0.055 Uiso 1 1 calc R U . . .
H17B H 0.1866 0.7417 0.8403 0.055 Uiso 1 1 calc R U . . .
H17C H 0.2469 0.7371 0.8596 0.055 Uiso 1 1 calc R U . . .
C17A C 0.2959(3) 0.7794(2) 0.1373(3) 0.0362(15) Uani 1 1 d . . . . .
H17D H 0.3068 0.7821 0.1033 0.054 Uiso 1 1 calc R U . . .
H17E H 0.2613 0.7688 0.1298 0.054 Uiso 1 1 calc R U . . .
H17F H 0.3188 0.7611 0.1614 0.054 Uiso 1 1 calc R U . . .
C18 C 0.3067(3) 0.6654(3) 0.8651(3) 0.0422(17) Uani 1 1 d . . . . .
H18A H 0.3099 0.6636 0.9043 0.063 Uiso 1 1 calc R U . . .
H18B H 0.3171 0.6920 0.8559 0.063 Uiso 1 1 calc R U . . .
H18C H 0.3284 0.6453 0.8539 0.063 Uiso 1 1 calc R U . . .
C18A C 0.2027(3) 0.8394(3) 0.1270(3) 0.0385(16) Uani 1 1 d . . . . .
H18D H 0.1998 0.8488 0.0899 0.058 Uiso 1 1 calc R U . . .
H18E H 0.1790 0.8542 0.1436 0.058 Uiso 1 1 calc R U . . .
H18F H 0.1946 0.8109 0.1265 0.058 Uiso 1 1 calc R U . . .
C19 C 0.2626(3) 0.5853(2) 0.8040(3) 0.0337(14) Uani 1 1 d . . . . .
H19A H 0.2667 0.5698 0.8374 0.051 Uiso 1 1 calc R U . . .
H19B H 0.2961 0.5928 0.7987 0.051 Uiso 1 1 calc R U . . .
H19C H 0.2448 0.5693 0.7732 0.051 Uiso 1 1 calc R U . . .
C19A C 0.2439(3) 0.9180(2) 0.1915(3) 0.0354(15) Uani 1 1 d . . . . .
H19D H 0.2444 0.9349 0.1602 0.053 Uiso 1 1 calc R U . . .
H19E H 0.2587 0.9324 0.2250 0.053 Uiso 1 1 calc R U . . .
H19F H 0.2088 0.9107 0.1911 0.053 Uiso 1 1 calc R U . . .
C20 C 0.1447(3) 0.59582(19) 0.7616(3) 0.0342(15) Uani 1 1 d . . . . .
H20A H 0.1344 0.5789 0.7886 0.051 Uiso 1 1 calc R U . . .
H20B H 0.1620 0.5796 0.7393 0.051 Uiso 1 1 calc R U . . .
H20C H 0.1147 0.6082 0.7385 0.051 Uiso 1 1 calc R U . . .
C20A C 0.3617(3) 0.9076(2) 0.2418(3) 0.0316(13) Uani 1 1 d . . . . .
H20D H 0.3775 0.9226 0.2169 0.047 Uiso 1 1 calc R U . . .
H20E H 0.3880 0.8946 0.2693 0.047 Uiso 1 1 calc R U . . .
H20F H 0.3424 0.9259 0.2595 0.047 Uiso 1 1 calc R U . . .
C21 C 0.2087(3) 0.92239(19) 0.7592(3) 0.0280(13) Uani 1 1 d . . . . .
C21A C 0.2946(3) 0.57537(18) 0.2425(3) 0.0282(12) Uani 1 1 d . . . . .
C22 C 0.2494(3) 0.90143(19) 0.7944(3) 0.0285(13) Uani 1 1 d . . . . .
C22A C 0.2537(3) 0.59366(19) 0.2070(2) 0.0297(13) Uani 1 1 d . . . . .
C23 C 0.2966(3) 0.91660(18) 0.7864(2) 0.0269(12) Uani 1 1 d . . . . .
C23A C 0.2080(3) 0.5765(2) 0.2169(3) 0.0303(13) Uani 1 1 d . . . . .
C24 C 0.2852(3) 0.94705(18) 0.7457(2) 0.0270(12) Uani 1 1 d . . . . .
C24A C 0.2213(3) 0.54843(19) 0.2594(2) 0.0277(12) Uani 1 1 d . . . . .
C25 C 0.2306(3) 0.95103(18) 0.7290(3) 0.0266(12) Uani 1 1 d . . . . .
C25A C 0.2749(3) 0.54717(18) 0.2747(3) 0.0294(13) Uani 1 1 d . . . . .
C26 C 0.1535(3) 0.9162(2) 0.7571(3) 0.0330(14) Uani 1 1 d . . . . .
H26A H 0.1447 0.9294 0.7881 0.050 Uiso 1 1 calc R U . . .
H26B H 0.1465 0.8876 0.7583 0.050 Uiso 1 1 calc R U . . .
H26C H 0.1331 0.9274 0.7233 0.050 Uiso 1 1 calc R U . . .
C26A C 0.3497(3) 0.5830(2) 0.2455(3) 0.0372(16) Uani 1 1 d . . . . .
H26D H 0.3578 0.5751 0.2113 0.056 Uiso 1 1 calc R U . . .
H26E H 0.3703 0.5674 0.2753 0.056 Uiso 1 1 calc R U . . .
H26F H 0.3569 0.6113 0.2519 0.056 Uiso 1 1 calc R U . . .
C27 C 0.2438(3) 0.8712(2) 0.8354(3) 0.0325(14) Uani 1 1 d . . . . .
H27A H 0.2473 0.8840 0.8707 0.049 Uiso 1 1 calc R U . . .
H27B H 0.2701 0.8508 0.8380 0.049 Uiso 1 1 calc R U . . .
H27C H 0.2103 0.8587 0.8245 0.049 Uiso 1 1 calc R U . . .
C27A C 0.2576(4) 0.6231(2) 0.1647(3) 0.0422(18) Uani 1 1 d . . . . .
H27D H 0.2543 0.6094 0.1299 0.063 Uiso 1 1 calc R U . . .
H27E H 0.2907 0.6363 0.1746 0.063 Uiso 1 1 calc R U . . .
H27F H 0.2306 0.6429 0.1616 0.063 Uiso 1 1 calc R U . . .
C28 C 0.3486(3) 0.9056(2) 0.8171(3) 0.0371(15) Uani 1 1 d . . . . .
H28A H 0.3575 0.9213 0.8506 0.056 Uiso 1 1 calc R U . . .
H28B H 0.3730 0.9111 0.7949 0.056 Uiso 1 1 calc R U . . .
H28C H 0.3495 0.8773 0.8262 0.056 Uiso 1 1 calc R U . . .
C28A C 0.1556(3) 0.5863(3) 0.1846(3) 0.0407(17) Uani 1 1 d . . . . .
H28D H 0.1493 0.5723 0.1498 0.061 Uiso 1 1 calc R U . . .
H28E H 0.1528 0.6150 0.1783 0.061 Uiso 1 1 calc R U . . .
H28F H 0.1306 0.5778 0.2047 0.061 Uiso 1 1 calc R U . . .
C29 C 0.3228(3) 0.9713(2) 0.7250(3) 0.0345(15) Uani 1 1 d . . . . .
H29A H 0.3341 0.9936 0.7496 0.052 Uiso 1 1 calc R U . . .
H29B H 0.3070 0.9815 0.6889 0.052 Uiso 1 1 calc R U . . .
H29C H 0.3520 0.9547 0.7229 0.052 Uiso 1 1 calc R U . . .
C29A C 0.1836(3) 0.5236(2) 0.2812(3) 0.0339(15) Uani 1 1 d . . . . .
H29D H 0.1762 0.4990 0.2600 0.051 Uiso 1 1 calc R U . . .
H29E H 0.1522 0.5387 0.2783 0.051 Uiso 1 1 calc R U . . .
H29F H 0.1981 0.5169 0.3192 0.051 Uiso 1 1 calc R U . . .
C30 C 0.2017(3) 0.98053(18) 0.6895(3) 0.0307(13) Uani 1 1 d . . . . .
H30A H 0.1956 1.0046 0.7088 0.046 Uiso 1 1 calc R U . . .
H30B H 0.1692 0.9689 0.6708 0.046 Uiso 1 1 calc R U . . .
H30C H 0.2214 0.9874 0.6629 0.046 Uiso 1 1 calc R U . . .
C30A C 0.3054(3) 0.51882(18) 0.3155(3) 0.0318(14) Uani 1 1 d . . . . .
H30D H 0.3091 0.4934 0.2979 0.048 Uiso 1 1 calc R U . . .
H30E H 0.2880 0.5144 0.3449 0.048 Uiso 1 1 calc R U . . .
H30F H 0.3391 0.5302 0.3305 0.048 Uiso 1 1 calc R U . . .
C31 C 0.4294(3) 0.5353(2) 0.6363(3) 0.0413(17) Uani 1 1 d . . . . .
C31A C 0.0719(3) 0.9726(2) 0.3690(3) 0.0388(16) Uani 1 1 d . . . . .
C32 C 0.4326(3) 0.5263(2) 0.5817(3) 0.0403(17) Uani 1 1 d . . . . .
C32A C 0.0699(3) 0.9804(2) 0.4239(3) 0.0407(17) Uani 1 1 d . . . . .
C33 C 0.3891(3) 0.5055(2) 0.5564(3) 0.0403(17) Uani 1 1 d . . . . .
C33A C 0.1166(3) 1.0002(2) 0.4498(3) 0.0387(16) Uani 1 1 d . . . . .
C34 C 0.3569(3) 0.50067(19) 0.5950(3) 0.0377(16) Uani 1 1 d . . . . .
C34A C 0.1470(3) 1.0043(2) 0.4111(3) 0.0383(16) Uani 1 1 d . . . . .
C35 C 0.3828(3) 0.5190(2) 0.6441(3) 0.0387(16) Uani 1 1 d . . . . .
C35A C 0.1203(3) 0.9869(2) 0.3615(3) 0.0397(17) Uani 1 1 d . . . . .
C36 C 0.4692(3) 0.5551(3) 0.6792(3) 0.0466(19) Uani 1 1 d . . . . .
H36A H 0.4927 0.5350 0.6987 0.070 Uiso 1 1 calc R U . . .
H36B H 0.4530 0.5690 0.7047 0.070 Uiso 1 1 calc R U . . .
H36C H 0.4880 0.5743 0.6622 0.070 Uiso 1 1 calc R U . . .
C36A C 0.0309(3) 0.9543(3) 0.3264(3) 0.0479(19) Uani 1 1 d . . . . .
H36D H 0.0422 0.9524 0.2925 0.072 Uiso 0.9 1 calc R U P . .
H36E H 0.0231 0.9277 0.3380 0.072 Uiso 0.9 1 calc R U P . .
H36F H 0.0004 0.9710 0.3208 0.072 Uiso 0.9 1 calc R U P . .
H36K H 0.0016 0.9483 0.3417 0.072 Uiso 0.1 1 calc R U P . .
H36L H 0.0207 0.9730 0.2962 0.072 Uiso 0.1 1 calc R U P . .
H36M H 0.0434 0.9297 0.3134 0.072 Uiso 0.1 1 calc R U P . .
C37 C 0.4774(3) 0.5363(3) 0.5584(4) 0.0452(19) Uani 1 1 d . . . . .
H37A H 0.5023 0.5147 0.5663 0.068 Uiso 1 1 calc R U . . .
H37B H 0.4931 0.5610 0.5746 0.068 Uiso 1 1 calc R U . . .
H37C H 0.4661 0.5396 0.5191 0.068 Uiso 1 1 calc R U . . .
C37A C 0.0265(3) 0.9725(3) 0.4488(4) 0.0467(19) Uani 1 1 d . . . . .
H37D H 0.0043 0.9958 0.4444 0.070 Uiso 1 1 calc R U . . .
H37E H 0.0391 0.9667 0.4874 0.070 Uiso 1 1 calc R U . . .
H37F H 0.0073 0.9495 0.4309 0.070 Uiso 1 1 calc R U . . .
C38 C 0.3781(4) 0.4886(2) 0.5005(4) 0.048(2) Uani 1 1 d . . . . .
H38A H 0.3910 0.4613 0.5018 0.072 Uiso 1 1 calc R U . . .
H38B H 0.3946 0.5049 0.4775 0.072 Uiso 1 1 calc R U . . .
H38C H 0.3413 0.4886 0.4854 0.072 Uiso 1 1 calc R U . . .
C38A C 0.1284(4) 1.0160(2) 0.5065(4) 0.050(2) Uani 1 1 d . . . . .
H38D H 0.1105 1.0412 0.5074 0.075 Uiso 1 1 calc R U . . .
H38E H 0.1650 1.0203 0.5188 0.075 Uiso 1 1 calc R U . . .
H38F H 0.1173 0.9968 0.5304 0.075 Uiso 1 1 calc R U . . .
C39 C 0.3088(4) 0.4784(2) 0.5851(3) 0.0452(19) Uani 1 1 d . . . . .
H39A H 0.3143 0.4527 0.6038 0.068 Uiso 1 1 calc R U . . .
H39B H 0.2963 0.4740 0.5461 0.068 Uiso 1 1 calc R U . . .
H39C H 0.2836 0.4937 0.5988 0.068 Uiso 1 1 calc R U . . .
C39A C 0.1970(3) 1.0242(2) 0.4202(4) 0.0425(17) Uani 1 1 d . . . . .
H39D H 0.1924 1.0531 0.4212 0.064 Uiso 1 1 calc R U . . .
H39E H 0.2133 1.0174 0.3907 0.064 Uiso 1 1 calc R U . . .
H39F H 0.2185 1.0153 0.4547 0.064 Uiso 1 1 calc R U . . .
C40 C 0.3640(4) 0.5204(2) 0.6955(3) 0.0423(18) Uani 1 1 d . . . . .
H40A H 0.3791 0.4985 0.7193 0.064 Uiso 1 1 calc R U . . .
H40B H 0.3270 0.5179 0.6868 0.064 Uiso 1 1 calc R U . . .
H40C H 0.3738 0.5458 0.7140 0.064 Uiso 1 1 calc R U . . .
C40A C 0.1361(4) 0.9846(3) 0.3079(3) 0.048(2) Uani 1 1 d . . . . .
H40D H 0.1159 1.0035 0.2823 0.073 Uiso 1 1 calc R U . . .
H40E H 0.1304 0.9576 0.2933 0.073 Uiso 1 1 calc R U . . .
H40F H 0.1721 0.9913 0.3136 0.073 Uiso 1 1 calc R U . . .
C41 C 0.0549(3) 0.53862(17) 0.5407(3) 0.0270(12) Uani 1 1 d . . . . .
C41A C 0.4464(2) 0.95829(17) 0.4636(3) 0.0248(11) Uani 1 1 d . . . . .
C42 C 0.0136(2) 0.55873(18) 0.5063(3) 0.0273(12) Uani 1 1 d . . . . .
C42A C 0.4868(2) 0.93749(18) 0.4991(3) 0.0246(11) Uani 1 1 d . . . . .
C43 C 0.0142(2) 0.54962(18) 0.4515(3) 0.0271(12) Uani 1 1 d . . . . .
C43A C 0.4847(2) 0.94584(17) 0.5540(2) 0.0235(11) Uani 1 1 d . . . . .
C44 C 0.0570(2) 0.52350(17) 0.4521(2) 0.0245(11) Uani 1 1 d . . . . .
C44A C 0.4429(2) 0.97221(18) 0.5520(3) 0.0262(12) Uani 1 1 d . . . . .
C45 C 0.0823(3) 0.51695(17) 0.5084(3) 0.0262(12) Uani 1 1 d . . . . .
C45A C 0.4188(2) 0.98013(16) 0.4964(3) 0.0254(12) Uani 1 1 d . . . . .
C46 C 0.0667(3) 0.53916(18) 0.6017(3) 0.0275(12) Uani 1 1 d . . . . .
H46A H 0.0458 0.5193 0.6146 0.041 Uiso 1 1 calc R U . . .
H46B H 0.0593 0.5656 0.6142 0.041 Uiso 1 1 calc R U . . .
H46C H 0.1027 0.5330 0.6159 0.041 Uiso 1 1 calc R U . . .
C46A C 0.4361(2) 0.95804(18) 0.4031(3) 0.0263(12) Uani 1 1 d . . . . .
H46D H 0.4540 0.9803 0.3908 0.039 Uiso 1 1 calc R U . . .
H46E H 0.3996 0.9608 0.3880 0.039 Uiso 1 1 calc R U . . .
H46F H 0.4480 0.9329 0.3908 0.039 Uiso 1 1 calc R U . . .
C47 C -0.0254(3) 0.58366(19) 0.5245(3) 0.0299(13) Uani 1 1 d . . . . .
H47A H -0.0512 0.5663 0.5338 0.045 Uiso 1 1 calc R U . . .
H47B H -0.0415 0.6017 0.4952 0.045 Uiso 1 1 calc R U . . .
H47C H -0.0089 0.5992 0.5564 0.045 Uiso 1 1 calc R U . . .
C47A C 0.5260(3) 0.91179(19) 0.4817(3) 0.0304(13) Uani 1 1 d . . . . .
H47D H 0.5534 0.9286 0.4749 0.046 Uiso 1 1 calc R U . . .
H47E H 0.5101 0.8974 0.4485 0.046 Uiso 1 1 calc R U . . .
H47F H 0.5399 0.8927 0.5105 0.046 Uiso 1 1 calc R U . . .
C48 C -0.0235(3) 0.5641(2) 0.4011(3) 0.0316(13) Uani 1 1 d . . . . .
H48A H -0.0555 0.5497 0.3972 0.047 Uiso 1 1 calc R U . . .
H48B H -0.0097 0.5593 0.3692 0.047 Uiso 1 1 calc R U . . .
H48C H -0.0295 0.5926 0.4044 0.047 Uiso 1 1 calc R U . . .
C48A C 0.5210(3) 0.9310(2) 0.6040(3) 0.0302(13) Uani 1 1 d . . . . .
H48D H 0.5493 0.9497 0.6143 0.045 Uiso 1 1 calc R U . . .
H48E H 0.5340 0.9049 0.5967 0.045 Uiso 1 1 calc R U . . .
H48F H 0.5034 0.9287 0.6335 0.045 Uiso 1 1 calc R U . . .
C49 C 0.0717(3) 0.50533(19) 0.4037(3) 0.0300(13) Uani 1 1 d . . . . .
H49A H 0.0565 0.4788 0.3970 0.045 Uiso 1 1 calc R U . . .
H49B H 0.1087 0.5031 0.4108 0.045 Uiso 1 1 calc R U . . .
H49C H 0.0594 0.5222 0.3719 0.045 Uiso 1 1 calc R U . . .
C49A C 0.4277(3) 0.98957(19) 0.6011(3) 0.0310(13) Uani 1 1 d . . . . .
H49D H 0.4471 1.0139 0.6124 0.046 Uiso 1 1 calc R U . . .
H49E H 0.4348 0.9702 0.6308 0.046 Uiso 1 1 calc R U . . .
H49F H 0.3914 0.9958 0.5919 0.046 Uiso 1 1 calc R U . . .
C50 C 0.1281(3) 0.49162(18) 0.5280(3) 0.0271(12) Uani 1 1 d . . . . .
H50A H 0.1175 0.4648 0.5357 0.041 Uiso 1 1 calc R U . . .
H50B H 0.1491 0.5032 0.5611 0.041 Uiso 1 1 calc R U . . .
H50C H 0.1477 0.4903 0.5000 0.041 Uiso 1 1 calc R U . . .
C50A C 0.3748(2) 1.00680(18) 0.4764(3) 0.0286(13) Uani 1 1 d . . . . .
H50D H 0.3869 1.0333 0.4693 0.043 Uiso 1 1 calc R U . . .
H50E H 0.3546 1.0088 0.5037 0.043 Uiso 1 1 calc R U . . .
H50F H 0.3537 0.9959 0.4428 0.043 Uiso 1 1 calc R U . . .
C51 C -0.0697(3) 0.7948(2) 0.5450(3) 0.0308(13) Uani 1 1 d . . . . .
C51A C 0.5679(2) 0.70850(19) 0.4613(2) 0.0249(11) Uani 1 1 d . . . . .
C52 C -0.0480(3) 0.8299(2) 0.5746(3) 0.0323(14) Uani 1 1 d . . . . .
C52A C 0.5480(2) 0.67302(19) 0.4329(3) 0.0271(12) Uani 1 1 d . . . . .
C53 C -0.0239(2) 0.81754(19) 0.6278(3) 0.0264(12) Uani 1 1 d . . . . .
C53A C 0.5249(3) 0.6838(2) 0.3784(3) 0.0299(13) Uani 1 1 d . . . . .
C54 C -0.0299(2) 0.77546(19) 0.6321(2) 0.0250(11) Uani 1 1 d . . . . .
C54A C 0.5299(2) 0.72640(18) 0.3723(2) 0.0239(11) Uani 1 1 d . . . . .
C55 C -0.0582(2) 0.76148(19) 0.5804(3) 0.0272(12) Uani 1 1 d . . . . .
C55A C 0.5576(2) 0.74123(19) 0.4229(3) 0.0276(12) Uani 1 1 d . . . . .
C56 C -0.0998(3) 0.7931(3) 0.4877(3) 0.0403(17) Uani 1 1 d . . . . .
H56A H -0.1025 0.8199 0.4720 0.060 Uiso 0.9 1 calc R U P . .
H56B H -0.0828 0.7755 0.4667 0.060 Uiso 0.9 1 calc R U P . .
H56C H -0.1338 0.7829 0.4869 0.060 Uiso 0.9 1 calc R U P . .
H56K H -0.1102 0.7656 0.4784 0.060 Uiso 0.1 1 calc R U P . .
H56L H -0.1299 0.8100 0.4837 0.060 Uiso 0.1 1 calc R U P . .
H56M H -0.0789 0.8026 0.4635 0.060 Uiso 0.1 1 calc R U P . .
C56A C 0.5973(3) 0.7113(2) 0.5191(3) 0.0345(14) Uani 1 1 d . . . . .
H56D H 0.6337 0.7094 0.5205 0.052 Uiso 1 1 calc R U . . .
H56E H 0.5873 0.6894 0.5400 0.052 Uiso 1 1 calc R U . . .
H56F H 0.5900 0.7367 0.5345 0.052 Uiso 1 1 calc R U . . .
C57 C -0.0527(3) 0.8716(2) 0.5531(3) 0.0410(17) Uani 1 1 d . . . . .
H57A H -0.0844 0.8834 0.5582 0.062 Uiso 1 1 calc R U . . .
H57B H -0.0531 0.8712 0.5144 0.062 Uiso 1 1 calc R U . . .
H57C H -0.0239 0.8874 0.5725 0.062 Uiso 1 1 calc R U . . .
C57A C 0.5522(3) 0.6321(2) 0.4569(3) 0.0373(15) Uani 1 1 d . . . . .
H57D H 0.5822 0.6188 0.4498 0.056 Uiso 1 1 calc R U . . .
H57E H 0.5218 0.6167 0.4406 0.056 Uiso 1 1 calc R U . . .
H57F H 0.5555 0.6340 0.4961 0.056 Uiso 1 1 calc R U . . .
C58 C 0.0016(3) 0.84456(19) 0.6726(3) 0.0288(12) Uani 1 1 d . . . . .
H58A H -0.0207 0.8488 0.6975 0.043 Uiso 1 1 calc R U . . .
H58B H 0.0087 0.8701 0.6573 0.043 Uiso 1 1 calc R U . . .
H58C H 0.0335 0.8325 0.6922 0.043 Uiso 1 1 calc R U . . .
C58A C 0.5011(3) 0.6554(2) 0.3342(3) 0.0331(14) Uani 1 1 d . . . . .
H58D H 0.5273 0.6450 0.3168 0.050 Uiso 1 1 calc R U . . .
H58E H 0.4752 0.6693 0.3072 0.050 Uiso 1 1 calc R U . . .
H58F H 0.4855 0.6333 0.3496 0.050 Uiso 1 1 calc R U . . .
C59 C -0.0102(3) 0.75078(19) 0.6816(3) 0.0270(12) Uani 1 1 d . . . . .
H59A H -0.0346 0.7512 0.7047 0.040 Uiso 1 1 calc R U . . .
H59B H 0.0223 0.7616 0.7017 0.040 Uiso 1 1 calc R U . . .
H59C H -0.0053 0.7233 0.6708 0.040 Uiso 1 1 calc R U . . .
C59A C 0.5117(3) 0.7493(2) 0.3221(2) 0.0273(12) Uani 1 1 d . . . . .
H59D H 0.5389 0.7512 0.3025 0.041 Uiso 1 1 calc R U . . .
H59E H 0.5019 0.7761 0.3310 0.041 Uiso 1 1 calc R U . . .
H59F H 0.4823 0.7358 0.2993 0.041 Uiso 1 1 calc R U . . .
C60 C -0.0755(3) 0.7189(2) 0.5676(3) 0.0334(14) Uani 1 1 d . . . . .
H60A H -0.1095 0.7154 0.5741 0.050 Uiso 1 1 calc R U . . .
H60B H -0.0518 0.7007 0.5908 0.050 Uiso 1 1 calc R U . . .
H60C H -0.0764 0.7131 0.5295 0.050 Uiso 1 1 calc R U . . .
C60A C 0.5746(3) 0.7829(2) 0.4359(3) 0.0299(13) Uani 1 1 d . . . . .
H60D H 0.6093 0.7862 0.4312 0.045 Uiso 1 1 calc R U . . .
H60E H 0.5738 0.7889 0.4736 0.045 Uiso 1 1 calc R U . . .
H60F H 0.5519 0.8012 0.4116 0.045 Uiso 1 1 calc R U . . .
C61 C 0.5495(2) 0.7450(2) 0.7422(2) 0.0269(11) Uani 1 1 d . . . . .
C62 C 0.5362(2) 0.78406(18) 0.7577(2) 0.0251(11) Uani 1 1 d . . . . .
C63 C 0.5045(2) 0.77985(19) 0.7949(2) 0.0254(11) Uani 1 1 d . . . . .
C64 C 0.4985(2) 0.73758(19) 0.8035(2) 0.0256(11) Uani 1 1 d . . . . .
C65 C 0.5260(2) 0.71646(18) 0.7703(2) 0.0255(11) Uani 1 1 d . . . . .
C66 C 0.5838(3) 0.7358(2) 0.7052(3) 0.0308(12) Uani 1 1 d . . . . .
H66A H 0.6182 0.7309 0.7267 0.046 Uiso 1 1 calc R U . . .
H66B H 0.5842 0.7584 0.6809 0.046 Uiso 1 1 calc R U . . .
H66C H 0.5713 0.7121 0.6837 0.046 Uiso 1 1 calc R U . . .
C67 C 0.5539(3) 0.8232(2) 0.7392(3) 0.0315(13) Uani 1 1 d . . . . .
H67A H 0.5846 0.8320 0.7651 0.047 Uiso 1 1 calc R U . . .
H67B H 0.5272 0.8432 0.7370 0.047 Uiso 1 1 calc R U . . .
H67C H 0.5613 0.8199 0.7034 0.047 Uiso 1 1 calc R U . . .
C68 C 0.4838(3) 0.8123(2) 0.8232(3) 0.0329(13) Uani 1 1 d . . . . .
H68A H 0.4631 0.8008 0.8464 0.049 Uiso 0.9 1 calc R U P . .
H68B H 0.5118 0.8276 0.8454 0.049 Uiso 0.9 1 calc R U P . .
H68C H 0.4626 0.8299 0.7963 0.049 Uiso 0.9 1 calc R U P . .
H68K H 0.4952 0.8380 0.8123 0.049 Uiso 0.1 1 calc R U P . .
H68L H 0.4466 0.8113 0.8134 0.049 Uiso 0.1 1 calc R U P . .
H68M H 0.4957 0.8090 0.8624 0.049 Uiso 0.1 1 calc R U P . .
C69 C 0.4688(2) 0.7198(2) 0.8402(3) 0.0300(12) Uani 1 1 d . . . . .
H69A H 0.4539 0.7410 0.8580 0.045 Uiso 0.9 1 calc R U P . .
H69B H 0.4416 0.7031 0.8191 0.045 Uiso 0.9 1 calc R U P . .
H69C H 0.4912 0.7034 0.8677 0.045 Uiso 0.9 1 calc R U P . .
H69K H 0.4705 0.6907 0.8385 0.045 Uiso 0.1 1 calc R U P . .
H69L H 0.4829 0.7286 0.8775 0.045 Uiso 0.1 1 calc R U P . .
H69M H 0.4333 0.7283 0.8288 0.045 Uiso 0.1 1 calc R U P . .
C70 C 0.5300(3) 0.6724(2) 0.7663(3) 0.0312(12) Uani 1 1 d . . . . .
H70A H 0.5598 0.6631 0.7930 0.047 Uiso 1 1 calc R U . . .
H70B H 0.5333 0.6653 0.7298 0.047 Uiso 1 1 calc R U . . .
H70C H 0.4994 0.6600 0.7733 0.047 Uiso 1 1 calc R U . . .
C1S C 0.2107(5) 0.8111(4) 0.9348(5) 0.047(3) Uiso 0.7 1 d . . P . .
H1SA H 0.1814 0.7996 0.9086 0.056 Uiso 0.7 1 calc R U P L 1
H1SB H 0.2387 0.8149 0.9161 0.056 Uiso 0.7 1 calc R U P L 1
Cl11 Cl 0.2296(3) 0.7798(2) 0.9888(3) 0.0448(13) Uiso 0.3 1 d . . P M 1
Cl12 Cl 0.1929(3) 0.8595(3) 0.9598(3) 0.0387(13) Uiso 0.3 1 d . . P M 1
H1SC H 0.2221 0.7908 0.9619 0.046 Uiso 0.4 1 d . U P N 2
C1SA C 0.1987(6) 0.8442(5) 0.9609(6) 0.022(3) Uiso 0.4 1 d . . P M 2
N1S N 0.1926(7) 0.8732(6) 0.9758(8) 0.041(4) Uiso 0.4 1 d . . P M 2
C2S C 0.3208(4) 0.8884(3) 1.0366(4) 0.060(3) Uani 1 1 d . . . . .
H2SA H 0.3081 0.9160 1.0296 0.072 Uiso 1 1 calc R U . . .
H2SB H 0.2940 0.8724 1.0471 0.072 Uiso 1 1 calc R U . . .
Cl21 Cl 0.33566(13) 0.86801(13) 0.97650(14) 0.0884(11) Uani 1 1 d . . . . .
Cl22 Cl 0.37547(10) 0.88816(8) 1.08896(10) 0.0590(6) Uani 1 1 d . . . . .
C3S C 0.5043(7) 1.0493(4) 0.7563(9) 0.048(4) Uani 0.5 1 d . . P . .
H3SA H 0.5183 1.0663 0.7881 0.058 Uiso 0.5 1 calc R U P . .
H3SB H 0.4911 1.0668 0.7248 0.058 Uiso 0.5 1 calc R U P . .
Cl31 Cl 0.55463(15) 1.01674(13) 0.74207(18) 0.0469(9) Uani 0.5 1 d . . P . .
Cl32 Cl 0.45678(15) 1.02117(11) 0.76882(18) 0.0431(8) Uani 0.5 1 d . . P . .
C41S C -0.0214(11) 1.0633(9) 0.2597(12) 0.047(6) Uiso 0.3 1 d . . P O 1
H41A H -0.0346 1.0895 0.2680 0.056 Uiso 0.3 1 calc R U P O 1
H41B H -0.0404 1.0431 0.2755 0.056 Uiso 0.3 1 calc R U P O 1
Cl41 Cl 0.0378(4) 1.0611(3) 0.2963(5) 0.071(2) Uiso 0.3 1 d . . P O 1
Cl42 Cl -0.0430(3) 1.0574(2) 0.1848(3) 0.0422(13) Uiso 0.3 1 d . . P O 1
C42S C -0.0024(7) 1.0550(5) 0.2813(7) 0.008(3) Uiso 0.25 1 d . . P P 2
H42A H -0.0257 1.0759 0.2883 0.009 Uiso 0.25 1 calc R U P P 2
H42B H -0.0154 1.0298 0.2933 0.009 Uiso 0.25 1 calc R U P P 2
Cl43 Cl 0.0511(4) 1.0634(3) 0.3292(4) 0.0525(19) Uiso 0.25 1 d . . P P 2
Cl44 Cl -0.0183(5) 1.0508(4) 0.2093(5) 0.069(3) Uiso 0.25 1 d . . P P 2
C5S C 0.1774(9) 0.6110(6) 0.9572(12) 0.077(10) Uani 0.5 1 d . . P Q 1
H5S1 H 0.2021 0.6290 0.9462 0.092 Uiso 0.5 1 calc R U P Q 1
H5S2 H 0.1930 0.5843 0.9631 0.092 Uiso 0.5 1 calc R U P Q 1
Cl51 Cl 0.1657(2) 0.6282(2) 1.0188(2) 0.0724(17) Uani 0.5 1 d . . P Q 1
Cl52 Cl 0.1256(2) 0.60831(17) 0.9067(2) 0.0438(10) Uani 0.5 1 d . . P Q 1
C5SA C 0.1902(14) 0.6160(12) 0.9566(13) 0.013(7) Uiso 0.15 1 d D . P R 2
H5S3 H 0.2074 0.6419 0.9561 0.016 Uiso 0.15 1 calc R U P R 2
H5S4 H 0.2088 0.5960 0.9399 0.016 Uiso 0.15 1 calc R U P R 2
Cl53 Cl 0.1932(8) 0.6022(6) 1.0245(8) 0.071(5) Uiso 0.15 1 d D . P R 2
Cl54 Cl 0.1325(9) 0.6194(7) 0.9204(9) 0.058(6) Uiso 0.15 1 d D . P R 2
N6S N 0.3103(7) 0.6243(6) 1.0223(8) 0.058(4) Uiso 0.5 1 d . . P S 1
C61S C 0.3075(7) 0.6442(5) 1.0416(7) 0.044(3) Uiso 0.5 1 d . . P S 1
C62S C 0.3026(7) 0.6848(5) 1.0710(7) 0.044(3) Uiso 0.5 1 d . . P S 1
H62A H 0.3339 0.7002 1.0744 0.066 Uiso 0.5 1 calc R U P S 1
H62B H 0.2970 0.6795 1.1072 0.066 Uiso 0.5 1 calc R U P S 1
H62C H 0.2739 0.6999 1.0498 0.066 Uiso 0.5 1 calc R U P S 1

loop_
_atom_site_aniso_label
_atom_site_aniso_U_11
_atom_site_aniso_U_22
_atom_site_aniso_U_33
_atom_site_aniso_U_23
_atom_site_aniso_U_13
_atom_site_aniso_U_12
Cr1 0.0236(4) 0.0172(3) 0.0167(4) 0.0004(3) 0.0066(3) -0.0008(3)
Cr2 0.0242(4) 0.0188(4) 0.0162(4) -0.0001(3) 0.0052(3) -0.0011(3)
As1 0.0316(3) 0.0217(3) 0.0250(3) 0.0056(2) 0.0051(2) -0.0055(2)
As2 0.0306(3) 0.0221(2) 0.0239(3) -0.0041(2) 0.0064(2) 0.0037(2)
As3 0.0279(3) 0.0279(3) 0.0202(3) 0.0033(2) 0.0089(2) -0.0040(2)
As4 0.0331(3) 0.0169(2) 0.0251(3) -0.00140(19) 0.0048(2) 0.0001(2)
As5 0.0283(3) 0.0331(3) 0.0195(3) -0.0016(2) 0.0099(2) 0.0003(2)
C11I 0.021(2) 0.029(3) 0.012(2) -0.0034(18) -0.001(2) -0.0034(19)
C12I 0.033(3) 0.021(2) 0.027(3) 0.002(2) 0.010(2) -0.001(2)
C13I 0.026(3) 0.025(2) 0.024(3) -0.002(2) 0.009(2) -0.001(2)
C14I 0.030(3) 0.024(2) 0.019(2) 0.0004(19) 0.005(2) 0.000(2)
C15I 0.023(2) 0.027(3) 0.011(2) 0.0017(18) -0.004(2) -0.0023(19)
C21I 0.040(4) 0.042(4) 0.030(3) 0.013(3) -0.009(3) -0.007(3)
C22I 0.038(4) 0.039(4) 0.038(4) -0.003(3) -0.010(3) 0.013(3)
C23I 0.022(3) 0.066(5) 0.026(3) 0.008(3) -0.004(3) -0.007(3)
C24I 0.040(4) 0.071(6) 0.019(3) -0.011(3) 0.003(3) 0.004(4)
C25I 0.043(4) 0.029(3) 0.031(3) -0.008(2) -0.016(3) -0.003(3)
Cu1 0.0276(4) 0.0198(3) 0.0234(3) -0.0008(2) 0.0111(3) -0.0030(3)
Cu2 0.0272(3) 0.0202(3) 0.0203(3) -0.0006(2) 0.0101(3) -0.0023(3)
Cu3 0.0303(4) 0.0173(3) 0.0213(3) 0.0031(2) 0.0107(3) -0.0022(3)
Cu4 0.0281(4) 0.0193(3) 0.0237(3) 0.0012(2) 0.0106(3) 0.0003(3)
Cu5 0.0338(4) 0.0172(3) 0.0251(3) -0.0015(2) 0.0142(3) -0.0034(3)
Cu8 0.0316(4) 0.0293(4) 0.0222(3) -0.0041(3) 0.0077(3) -0.0062(3)
Cu1A 0.0309(4) 0.0238(3) 0.0242(3) 0.0004(3) 0.0117(3) -0.0031(3)
Cu2A 0.0286(4) 0.0197(3) 0.0198(3) 0.0001(2) 0.0102(3) -0.0024(3)
Cu3A 0.0318(4) 0.0178(3) 0.0204(3) 0.0036(2) 0.0104(3) -0.0012(3)
Cu4A 0.0287(4) 0.0196(3) 0.0243(3) 0.0012(2) 0.0106(3) 0.0007(3)
Cu5A 0.0313(4) 0.0166(3) 0.0241(3) -0.0025(2) 0.0116(3) -0.0039(3)
Br1 0.0317(3) 0.0232(3) 0.0297(3) 0.0004(2) 0.0158(2) -0.0040(2)
Br2 0.0360(3) 0.0264(3) 0.0263(3) -0.0031(2) 0.0177(2) -0.0038(2)
Br3 0.0444(4) 0.0211(3) 0.0274(3) 0.0088(2) 0.0126(3) -0.0030(2)
Br4 0.0354(3) 0.0250(3) 0.0412(3) -0.0008(2) 0.0136(3) 0.0074(2)
Br5 0.0591(4) 0.0181(2) 0.0369(3) -0.0040(2) 0.0240(3) -0.0048(3)
Cu6 0.0322(4) 0.0327(4) 0.0275(4) -0.0014(3) 0.0090(4) -0.0038(3)
Br6V 0.0306(3) 0.0412(4) 0.0343(4) -0.0021(3) 0.0091(3) -0.0074(3)
Cl6V 0.0306(3) 0.0412(4) 0.0343(4) -0.0021(3) 0.0091(3) -0.0074(3)
Cu7V 0.0335(5) 0.0323(4) 0.0259(4) 0.0030(3) 0.0079(4) 0.0018(4)
Br7V 0.0351(4) 0.0425(4) 0.0363(4) 0.0051(3) 0.0083(3) 0.0058(3)
Cl7V 0.0351(4) 0.0425(4) 0.0363(4) 0.0051(3) 0.0083(3) 0.0058(3)
Br8 0.0389(3) 0.0410(3) 0.0296(3) -0.0100(2) 0.0073(3) -0.0130(3)
Cu9 0.0375(5) 0.0331(4) 0.0286(4) 0.0057(3) 0.0100(4) 0.0013(4)
Br9V 0.0422(4) 0.0470(4) 0.0338(4) 0.0124(3) 0.0068(3) 0.0062(3)
Cl9V 0.0422(4) 0.0470(4) 0.0338(4) 0.0124(3) 0.0068(3) 0.0062(3)
Cu10 0.0267(4) 0.0244(3) 0.0155(3) -0.0005(3) 0.0062(3) -0.0020(3)
Br10 0.0396(7) 0.0367(3) 0.0154(4) -0.0022(3) 0.0046(4) -0.0007(5)
Cl1V 0.0396(7) 0.0367(3) 0.0154(4) -0.0022(3) 0.0046(4) -0.0007(5)
Br1A 0.0329(3) 0.0276(3) 0.0297(3) 0.0002(2) 0.0146(3) -0.0050(2)
Br2A 0.0389(3) 0.0266(3) 0.0267(3) -0.0025(2) 0.0190(3) -0.0040(2)
Br3A 0.0442(4) 0.0222(3) 0.0272(3) 0.0085(2) 0.0125(3) -0.0032(2)
Br4A 0.0379(3) 0.0252(3) 0.0441(4) -0.0027(2) 0.0156(3) 0.0065(2)
Br5A 0.0457(4) 0.0179(2) 0.0365(3) -0.0068(2) 0.0204(3) -0.0063(2)
Fe1 0.0300(4) 0.0203(4) 0.0180(4) 0.0014(3) 0.0097(3) -0.0004(3)
Fe2 0.0279(4) 0.0186(3) 0.0184(4) -0.0047(3) 0.0100(3) -0.0037(3)
Fe3 0.0338(5) 0.0210(4) 0.0265(4) 0.0085(3) 0.0126(4) 0.0044(3)
Fe4 0.0270(4) 0.0163(3) 0.0210(4) -0.0009(3) 0.0089(3) -0.0049(3)
Fe5 0.0248(4) 0.0204(4) 0.0192(4) 0.0007(3) 0.0085(3) -0.0011(3)
Fe6 0.0225(4) 0.0273(4) 0.0160(3) 0.0012(3) 0.0037(3) -0.0006(3)
Fe1A 0.0253(4) 0.0205(4) 0.0167(3) 0.0023(3) 0.0081(3) 0.0000(3)
Fe2A 0.0283(4) 0.0176(3) 0.0183(4) -0.0047(3) 0.0104(3) -0.0045(3)
Fe3A 0.0312(4) 0.0202(4) 0.0261(4) 0.0067(3) 0.0082(4) 0.0013(3)
Fe4A 0.0255(4) 0.0175(3) 0.0211(4) -0.0031(3) 0.0093(3) -0.0059(3)
Fe5A 0.0235(4) 0.0201(4) 0.0205(4) 0.0020(3) 0.0090(3) -0.0003(3)
P11 0.0255(7) 0.0245(7) 0.0229(7) -0.0010(5) 0.0074(6) -0.0004(5)
P11A 0.0258(7) 0.0263(7) 0.0236(7) 0.0009(5) 0.0092(6) -0.0001(5)
P12 0.0264(7) 0.0221(6) 0.0234(7) -0.0022(5) 0.0080(6) -0.0030(5)
P12A 0.0260(7) 0.0248(7) 0.0249(7) -0.0010(5) 0.0076(6) -0.0035(5)
P13 0.0266(7) 0.0192(6) 0.0206(7) -0.0010(5) 0.0080(6) -0.0012(5)
P13A 0.0273(7) 0.0182(6) 0.0200(6) 0.0005(5) 0.0069(6) -0.0025(5)
P14 0.0261(7) 0.0189(6) 0.0226(7) -0.0004(5) 0.0098(6) -0.0019(5)
P14A 0.0265(7) 0.0185(6) 0.0198(7) 0.0005(5) 0.0070(6) -0.0013(5)
P15 0.0276(7) 0.0195(6) 0.0201(6) 0.0001(5) 0.0089(6) -0.0011(5)
P15A 0.0292(7) 0.0194(6) 0.0209(7) 0.0003(5) 0.0096(6) -0.0004(5)
P21 0.0250(7) 0.0182(6) 0.0202(7) -0.0005(5) 0.0080(6) -0.0032(5)
P21A 0.0281(7) 0.0180(6) 0.0190(6) -0.0001(5) 0.0094(6) -0.0026(5)
P22 0.0268(7) 0.0212(6) 0.0178(6) -0.0002(5) 0.0071(6) -0.0016(5)
P22A 0.0280(7) 0.0214(6) 0.0228(7) 0.0002(5) 0.0084(6) -0.0004(5)
P23 0.0255(7) 0.0203(6) 0.0178(6) -0.0021(5) 0.0067(6) -0.0030(5)
P23A 0.0278(7) 0.0239(7) 0.0247(7) -0.0020(5) 0.0121(6) -0.0033(6)
P24 0.0262(7) 0.0182(6) 0.0223(7) -0.0004(5) 0.0105(6) -0.0023(5)
P24A 0.0255(7) 0.0175(6) 0.0205(6) -0.0009(5) 0.0092(6) -0.0023(5)
P25 0.0271(7) 0.0183(6) 0.0185(6) -0.0013(5) 0.0092(6) -0.0026(5)
P25A 0.0277(7) 0.0175(6) 0.0201(6) -0.0018(5) 0.0106(6) -0.0033(5)
P31 0.0290(7) 0.0212(7) 0.0202(7) 0.0022(5) 0.0100(6) -0.0026(5)
P31A 0.0317(8) 0.0207(6) 0.0224(7) 0.0020(5) 0.0113(6) -0.0027(6)
P32 0.0313(8) 0.0195(6) 0.0238(7) 0.0012(5) 0.0124(6) -0.0025(5)
P32A 0.0290(7) 0.0187(6) 0.0222(7) -0.0001(5) 0.0106(6) -0.0028(5)
P33 0.0277(7) 0.0206(6) 0.0205(6) 0.0028(5) 0.0095(6) -0.0004(5)
P33A 0.0275(7) 0.0209(6) 0.0226(7) 0.0037(5) 0.0091(6) 0.0001(5)
P34 0.0269(7) 0.0246(7) 0.0221(7) 0.0052(5) 0.0079(6) 0.0000(5)
P34A 0.0311(8) 0.0255(7) 0.0246(7) 0.0033(6) 0.0078(6) -0.0046(6)
P35 0.0305(8) 0.0264(7) 0.0209(7) 0.0034(5) 0.0082(6) -0.0016(6)
P35A 0.0348(8) 0.0275(7) 0.0207(7) 0.0004(5) 0.0080(6) -0.0072(6)
P41 0.0278(7) 0.0170(6) 0.0217(7) -0.0001(5) 0.0107(6) -0.0033(5)
P41A 0.0266(7) 0.0184(6) 0.0188(6) -0.0008(5) 0.0086(6) -0.0028(5)
P42 0.0294(7) 0.0205(6) 0.0230(7) -0.0010(5) 0.0126(6) -0.0034(5)
P42A 0.0278(7) 0.0183(6) 0.0203(6) -0.0015(5) 0.0102(6) -0.0037(5)
P43 0.0353(8) 0.0245(7) 0.0212(7) -0.0004(5) 0.0106(6) -0.0052(6)
P43A 0.0274(7) 0.0211(6) 0.0182(6) -0.0022(5) 0.0071(6) -0.0034(5)
P44 0.0322(8) 0.0204(6) 0.0229(7) 0.0015(5) 0.0080(6) -0.0009(6)
P44A 0.0299(7) 0.0209(6) 0.0185(6) -0.0016(5) 0.0085(6) -0.0015(5)
P45 0.0295(7) 0.0172(6) 0.0204(7) -0.0009(5) 0.0102(6) -0.0021(5)
P45A 0.0270(7) 0.0184(6) 0.0192(6) -0.0014(5) 0.0087(6) -0.0032(5)
P51 0.0254(7) 0.0187(6) 0.0194(6) 0.0004(5) 0.0078(6) -0.0018(5)
P51A 0.0253(7) 0.0191(6) 0.0188(6) 0.0003(5) 0.0065(6) -0.0023(5)
P52 0.0295(8) 0.0191(6) 0.0218(7) 0.0021(5) 0.0089(6) -0.0030(5)
P52A 0.0250(7) 0.0207(6) 0.0193(6) 0.0011(5) 0.0073(6) -0.0024(5)
P53 0.0369(8) 0.0261(7) 0.0181(7) 0.0019(5) 0.0091(6) -0.0044(6)
P53A 0.0296(7) 0.0245(7) 0.0200(7) 0.0024(5) 0.0085(6) -0.0025(6)
P54 0.0337(8) 0.0248(7) 0.0186(6) -0.0020(5) 0.0090(6) -0.0032(6)
P54A 0.0296(7) 0.0222(7) 0.0187(6) -0.0003(5) 0.0080(6) -0.0036(5)
P55 0.0279(7) 0.0189(6) 0.0228(7) -0.0006(5) 0.0099(6) -0.0011(5)
P55A 0.0255(7) 0.0184(6) 0.0183(6) -0.0002(5) 0.0066(6) -0.0014(5)
P61 0.0277(7) 0.0250(7) 0.0202(6) 0.0012(5) 0.0078(6) -0.0008(5)
P62 0.0246(7) 0.0272(7) 0.0183(6) 0.0019(5) 0.0059(6) -0.0007(5)
P63 0.0249(7) 0.0270(7) 0.0214(7) -0.0004(5) 0.0050(6) -0.0024(5)
P64 0.0287(7) 0.0268(7) 0.0197(6) 0.0006(5) 0.0067(6) -0.0005(5)
P65 0.0299(7) 0.0272(7) 0.0180(6) 0.0016(5) 0.0077(6) -0.0005(6)
C11 0.034(3) 0.030(3) 0.018(2) 0.006(2) 0.011(2) 0.001(2)
C11A 0.036(3) 0.030(3) 0.023(3) 0.005(2) 0.017(2) 0.002(2)
C12 0.045(4) 0.034(3) 0.017(2) 0.000(2) 0.014(3) 0.000(3)
C12A 0.032(3) 0.032(3) 0.019(3) 0.000(2) 0.011(2) 0.002(2)
C13 0.038(3) 0.034(3) 0.016(3) 0.001(2) 0.005(2) 0.003(3)
C13A 0.033(3) 0.033(3) 0.019(3) 0.003(2) 0.010(2) 0.002(2)
C14 0.035(3) 0.029(3) 0.019(3) 0.006(2) 0.008(2) 0.002(2)
C14A 0.032(3) 0.027(3) 0.019(2) 0.008(2) 0.008(2) 0.002(2)
C15 0.036(3) 0.026(3) 0.025(3) 0.005(2) 0.017(3) -0.003(2)
C15A 0.036(3) 0.027(3) 0.022(3) 0.008(2) 0.013(2) -0.001(2)
C16 0.046(4) 0.030(3) 0.036(3) 0.004(3) 0.025(3) 0.003(3)
C16A 0.029(3) 0.035(3) 0.030(3) 0.005(2) 0.013(3) 0.006(2)
C17 0.056(4) 0.032(3) 0.028(3) -0.007(2) 0.019(3) -0.002(3)
C17A 0.047(4) 0.037(3) 0.028(3) -0.004(3) 0.014(3) 0.003(3)
C18 0.052(5) 0.049(4) 0.025(3) -0.001(3) 0.008(3) -0.001(3)
C18A 0.037(4) 0.055(4) 0.021(3) 0.003(3) 0.003(3) 0.008(3)
C19 0.046(4) 0.026(3) 0.032(3) 0.006(2) 0.014(3) 0.010(3)
C19A 0.047(4) 0.030(3) 0.032(3) 0.011(3) 0.014(3) 0.007(3)
C20 0.049(4) 0.021(3) 0.040(4) 0.007(2) 0.026(3) -0.003(3)
C20A 0.033(3) 0.032(3) 0.032(3) 0.002(2) 0.011(3) -0.007(2)
C21 0.038(3) 0.026(3) 0.025(3) -0.013(2) 0.019(3) -0.009(2)
C21A 0.038(3) 0.024(3) 0.026(3) -0.007(2) 0.015(3) -0.004(2)
C22 0.031(3) 0.029(3) 0.029(3) -0.012(2) 0.014(3) -0.007(2)
C22A 0.047(4) 0.027(3) 0.020(3) -0.009(2) 0.017(3) -0.006(3)
C23 0.037(3) 0.024(3) 0.021(3) -0.006(2) 0.011(2) -0.004(2)
C23A 0.042(4) 0.029(3) 0.023(3) -0.009(2) 0.012(3) -0.006(2)
C24 0.036(3) 0.026(3) 0.024(3) -0.012(2) 0.016(3) -0.010(2)
C24A 0.040(3) 0.025(3) 0.022(3) -0.009(2) 0.014(3) -0.009(2)
C25 0.038(3) 0.021(2) 0.026(3) -0.009(2) 0.017(3) -0.007(2)
C25A 0.041(3) 0.019(2) 0.033(3) -0.009(2) 0.020(3) -0.004(2)
C26 0.047(4) 0.025(3) 0.035(3) -0.004(2) 0.025(3) -0.002(3)
C26A 0.042(4) 0.029(3) 0.051(4) -0.009(3) 0.031(3) -0.005(3)
C27 0.043(4) 0.033(3) 0.025(3) -0.001(2) 0.016(3) -0.005(3)
C27A 0.068(5) 0.041(4) 0.021(3) -0.004(3) 0.018(3) -0.011(4)
C28 0.037(4) 0.048(4) 0.026(3) -0.012(3) 0.007(3) -0.011(3)
C28A 0.044(4) 0.048(4) 0.028(3) -0.009(3) 0.005(3) -0.011(3)
C29 0.046(4) 0.031(3) 0.033(3) -0.016(3) 0.022(3) -0.013(3)
C29A 0.043(4) 0.027(3) 0.037(3) -0.012(2) 0.021(3) -0.016(3)
C30 0.040(4) 0.021(3) 0.033(3) -0.004(2) 0.012(3) -0.002(2)
C30A 0.047(4) 0.019(3) 0.035(3) -0.003(2) 0.021(3) 0.001(2)
C31 0.046(4) 0.036(4) 0.044(4) 0.024(3) 0.016(3) 0.012(3)
C31A 0.035(3) 0.034(3) 0.047(4) 0.017(3) 0.007(3) 0.007(3)
C32 0.046(4) 0.030(3) 0.046(4) 0.019(3) 0.015(3) 0.017(3)
C32A 0.046(4) 0.028(3) 0.047(4) 0.012(3) 0.008(3) 0.011(3)
C33 0.051(4) 0.021(3) 0.052(4) 0.012(3) 0.020(4) 0.011(3)
C33A 0.049(4) 0.020(3) 0.050(4) 0.009(3) 0.018(3) 0.009(3)
C34 0.054(4) 0.018(3) 0.044(4) 0.011(2) 0.017(3) 0.007(3)
C34A 0.043(4) 0.023(3) 0.050(4) 0.012(3) 0.013(3) 0.005(3)
C35 0.048(4) 0.031(3) 0.039(4) 0.019(3) 0.015(3) 0.008(3)
C35A 0.045(4) 0.032(3) 0.041(4) 0.019(3) 0.007(3) 0.004(3)
C36 0.044(4) 0.053(5) 0.041(4) 0.023(4) 0.005(4) 0.004(3)
C36A 0.048(5) 0.051(5) 0.039(4) 0.013(3) -0.003(4) 0.005(4)
C37 0.040(4) 0.048(4) 0.049(4) 0.014(3) 0.015(3) 0.024(3)
C37A 0.040(4) 0.041(4) 0.063(5) 0.012(4) 0.020(4) 0.015(3)
C38 0.072(6) 0.021(3) 0.060(5) 0.002(3) 0.032(4) 0.010(3)
C38A 0.071(6) 0.028(4) 0.057(5) -0.006(3) 0.026(5) 0.000(3)
C39 0.073(6) 0.026(3) 0.041(4) 0.010(3) 0.021(4) -0.003(3)
C39A 0.049(4) 0.020(3) 0.061(5) 0.002(3) 0.018(4) -0.006(3)
C40 0.062(5) 0.030(3) 0.038(4) 0.017(3) 0.018(4) 0.000(3)
C40A 0.060(5) 0.048(5) 0.038(4) 0.019(3) 0.013(4) -0.001(4)
C41 0.035(3) 0.020(2) 0.029(3) -0.003(2) 0.014(3) -0.011(2)
C41A 0.030(3) 0.019(2) 0.027(3) -0.001(2) 0.012(2) -0.010(2)
C42 0.030(3) 0.023(3) 0.032(3) -0.002(2) 0.014(3) -0.011(2)
C42A 0.024(3) 0.022(2) 0.029(3) -0.005(2) 0.010(2) -0.006(2)
C43 0.030(3) 0.020(2) 0.032(3) -0.003(2) 0.009(3) -0.009(2)
C43A 0.027(3) 0.021(2) 0.023(3) -0.0042(19) 0.006(2) -0.007(2)
C44 0.033(3) 0.020(2) 0.022(3) -0.0031(19) 0.010(2) -0.006(2)
C44A 0.030(3) 0.020(2) 0.030(3) -0.007(2) 0.009(3) -0.012(2)
C45 0.038(3) 0.018(2) 0.026(3) 0.001(2) 0.013(3) -0.008(2)
C45A 0.029(3) 0.015(2) 0.034(3) -0.005(2) 0.013(3) -0.007(2)
C46 0.037(3) 0.024(3) 0.026(3) 0.001(2) 0.014(3) -0.007(2)
C46A 0.030(3) 0.023(3) 0.027(3) 0.001(2) 0.010(2) -0.006(2)
C47 0.031(3) 0.026(3) 0.035(3) -0.004(2) 0.012(3) -0.008(2)
C47A 0.033(3) 0.026(3) 0.039(3) -0.003(2) 0.022(3) -0.005(2)
C48 0.035(3) 0.030(3) 0.030(3) -0.003(2) 0.008(3) -0.003(3)
C48A 0.032(3) 0.026(3) 0.029(3) -0.006(2) 0.000(3) -0.007(2)
C49 0.045(4) 0.023(3) 0.024(3) -0.006(2) 0.012(3) -0.004(2)
C49A 0.040(3) 0.021(3) 0.035(3) -0.007(2) 0.015(3) -0.007(2)
C50 0.033(3) 0.020(3) 0.027(3) 0.002(2) 0.005(3) -0.001(2)
C50A 0.031(3) 0.020(3) 0.038(3) -0.001(2) 0.015(3) -0.006(2)
C51 0.028(3) 0.036(3) 0.029(3) 0.002(2) 0.008(3) 0.004(2)
C51A 0.022(3) 0.030(3) 0.023(3) 0.003(2) 0.005(2) 0.002(2)
C52 0.030(3) 0.025(3) 0.042(4) 0.004(2) 0.009(3) 0.007(2)
C52A 0.023(3) 0.031(3) 0.031(3) 0.002(2) 0.013(2) 0.004(2)
C53 0.028(3) 0.026(3) 0.029(3) -0.002(2) 0.015(2) 0.000(2)
C53A 0.032(3) 0.029(3) 0.035(3) 0.000(2) 0.021(3) 0.002(2)
C54 0.027(3) 0.027(3) 0.025(3) -0.002(2) 0.015(2) -0.003(2)
C54A 0.027(3) 0.023(3) 0.026(3) 0.000(2) 0.013(2) 0.002(2)
C55 0.023(3) 0.029(3) 0.030(3) 0.001(2) 0.008(2) -0.002(2)
C55A 0.027(3) 0.028(3) 0.032(3) 0.004(2) 0.015(3) -0.002(2)
C56 0.025(3) 0.053(4) 0.037(4) 0.004(3) -0.005(3) 0.006(3)
C56A 0.029(3) 0.044(4) 0.029(3) 0.004(3) 0.004(3) -0.003(3)
C57 0.057(5) 0.025(3) 0.046(4) 0.008(3) 0.021(4) 0.006(3)
C57A 0.034(3) 0.031(3) 0.050(4) 0.006(3) 0.017(3) 0.007(3)
C58 0.032(3) 0.027(3) 0.029(3) -0.005(2) 0.010(3) -0.003(2)
C58A 0.038(3) 0.026(3) 0.040(4) -0.003(3) 0.018(3) -0.003(3)
C59 0.033(3) 0.027(3) 0.023(3) 0.001(2) 0.011(2) -0.002(2)
C59A 0.031(3) 0.032(3) 0.022(3) 0.001(2) 0.012(2) -0.004(2)
C60 0.029(3) 0.032(3) 0.039(4) -0.006(3) 0.007(3) -0.009(3)
C60A 0.028(3) 0.032(3) 0.030(3) 0.001(2) 0.008(3) -0.006(2)
C61 0.020(3) 0.041(3) 0.017(2) 0.001(2) 0.000(2) 0.001(2)
C62 0.021(2) 0.030(3) 0.022(3) 0.001(2) 0.001(2) -0.002(2)
C63 0.020(2) 0.034(3) 0.019(2) -0.001(2) -0.001(2) -0.002(2)
C64 0.024(3) 0.037(3) 0.013(2) 0.003(2) -0.002(2) 0.000(2)
C65 0.015(2) 0.032(3) 0.024(3) 0.003(2) -0.008(2) 0.0022(19)
C66 0.028(3) 0.038(3) 0.026(3) 0.004(2) 0.006(2) 0.005(2)
C67 0.030(3) 0.038(3) 0.024(3) 0.005(2) 0.001(2) -0.010(2)
C68 0.034(3) 0.039(3) 0.022(3) -0.001(2) -0.001(3) -0.003(3)
C69 0.029(3) 0.038(3) 0.024(3) 0.010(2) 0.008(2) 0.003(2)
C70 0.029(3) 0.032(3) 0.029(3) 0.006(2) 0.000(3) 0.003(2)
C2S 0.052(5) 0.060(6) 0.066(6) -0.021(5) 0.011(5) 0.000(4)
Cl21 0.0697(18) 0.123(3) 0.0709(19) -0.0407(19) 0.0130(15) 0.0082(18)
Cl22 0.0683(15) 0.0704(15) 0.0434(11) 0.0135(10) 0.0230(11) 0.0012(12)
C3S 0.052(8) 0.019(5) 0.081(12) 0.024(7) 0.031(8) -0.001(6)
Cl31 0.0402(18) 0.049(2) 0.057(2) 0.0091(17) 0.0219(17) -0.0085(16)
Cl32 0.0411(18) 0.0313(16) 0.061(2) 0.0013(15) 0.0207(17) 0.0072(13)
C5S 0.063(14) 0.042(10) 0.15(3) -0.046(13) 0.075(16) -0.025(10)
Cl51 0.056(3) 0.110(5) 0.053(3) -0.037(3) 0.017(2) -0.012(3)
Cl52 0.055(3) 0.048(2) 0.0315(19) 0.0094(18) 0.0167(19) -0.007(2)

loop_
_atom_type_symbol
_atom_type_description
_atom_type_scat_dispersion_real
_atom_type_scat_dispersion_imag
_atom_type_scat_source
C C 0.0020 0.0010 'International Tables Vol C Tables 4.2.6.8 and 6.1.1.4'
H H 0.0000 0.0000 'International Tables Vol C Tables 4.2.6.8 and 6.1.1.4'
N N 0.0040 0.0020 'International Tables Vol C Tables 4.2.6.8 and 6.1.1.4'
P P 0.0820 0.0730 'International Tables Vol C Tables 4.2.6.8 and 6.1.1.4'
Cl Cl 0.1200 0.1220 'International Tables Vol C Tables 4.2.6.8 and 6.1.1.4'
Cr Cr 0.2850 0.4760 'International Tables Vol C Tables 4.2.6.8 and 6.1.1.4'
Fe Fe 0.3270 0.6590 'International Tables Vol C Tables 4.2.6.8 and 6.1.1.4'
Cu Cu 0.3540 1.0070 'International Tables Vol C Tables 4.2.6.8 and 6.1.1.4'
As As 0.2490 1.6530 'International Tables Vol C Tables 4.2.6.8 and 6.1.1.4'
Br Br 0.0770 2.0330 'International Tables Vol C Tables 4.2.6.8 and 6.1.1.4'

loop_
_geom_angle_atom_site_label_1
_geom_angle_atom_site_label_2
_geom_angle_atom_site_label_3
_geom_angle
C13I Cr1 C12I 38.1(2)
C13I Cr1 C14I 37.5(2)
C12I Cr1 C14I 62.9(2)
C13I Cr1 C11I 63.4(2)
C12I Cr1 C11I 37.5(2)
C14I Cr1 C11I 63.2(2)
C13I Cr1 C15I 62.9(2)
C12I Cr1 C15I 62.6(2)
C14I Cr1 C15I 37.5(2)
C11I Cr1 C15I 37.7(2)
C13I Cr1 As2 146.95(16)
C12I Cr1 As2 108.87(16)
C14I Cr1 As2 145.69(16)
C11I Cr1 As2 89.83(14)
C15I Cr1 As2 108.23(15)
C13I Cr1 As3 145.43(16)
C12I Cr1 As3 146.73(17)
C14I Cr1 As3 108.00(15)
C11I Cr1 As3 109.22(14)
C15I Cr1 As3 90.39(14)
As2 Cr1 As3 59.12(3)
C13I Cr1 As1 108.78(16)
C12I Cr1 As1 89.97(16)
C14I Cr1 As1 146.31(15)
C11I Cr1 As1 107.91(15)
C15I Cr1 As1 145.63(15)
As2 Cr1 As1 59.11(3)
As3 Cr1 As1 105.57(4)
C13I Cr1 As4 107.51(16)
C12I Cr1 As4 145.55(16)
C14I Cr1 As4 89.99(16)
C11I Cr1 As4 146.89(15)
C15I Cr1 As4 109.15(15)
As2 Cr1 As4 105.44(4)
As3 Cr1 As4 58.74(3)
As1 Cr1 As4 105.13(4)
C13I Cr1 As5 89.55(16)
C12I Cr1 As5 108.06(16)
C14I Cr1 As5 108.72(16)
C11I Cr1 As5 145.52(15)
C15I Cr1 As5 146.23(15)
As2 Cr1 As5 105.46(4)
As3 Cr1 As5 105.13(4)
As1 Cr1 As5 58.77(3)
As4 Cr1 As5 58.63(3)
C13I Cr1 Cr2 146.34(16)
C12I Cr1 Cr2 146.64(16)
C14I Cr1 Cr2 146.78(16)
C11I Cr1 Cr2 146.51(14)
C15I Cr1 Cr2 147.08(14)
As2 Cr1 Cr2 56.69(3)
As3 Cr1 Cr2 56.70(3)
As1 Cr1 Cr2 56.68(3)
As4 Cr1 Cr2 56.80(3)
As5 Cr1 Cr2 56.80(3)
C21I Cr2 C22I 36.9(3)
C21I Cr2 C24I 37.6(3)
C22I Cr2 C24I 61.7(3)
C21I Cr2 C25I 62.9(3)
C22I Cr2 C25I 62.0(3)
C24I Cr2 C25I 37.6(3)
C21I Cr2 C23I 62.5(3)
C22I Cr2 C23I 37.3(3)
C24I Cr2 C23I 62.0(3)
C25I Cr2 C23I 36.9(3)
C21I Cr2 As2 127.4(2)
C22I Cr2 As2 155.8(2)
C24I Cr2 As2 95.5(2)
C25I Cr2 As2 95.1(2)
C23I Cr2 As2 126.5(2)
C21I Cr2 As1 156.4(2)
C22I Cr2 As1 126.7(2)
C24I Cr2 As1 127.3(3)
C25I Cr2 As1 95.1(2)
C23I Cr2 As1 95.1(2)
As2 Cr2 As1 59.02(3)
C21I Cr2 As3 95.4(2)
C22I Cr2 As3 127.1(2)
C24I Cr2 As3 95.6(2)
C25I Cr2 As3 127.2(2)
C23I Cr2 As3 156.33(19)
As2 Cr2 As3 59.01(3)
As1 Cr2 As3 105.39(4)
C21I Cr2 As4 95.2(2)
C22I Cr2 As4 96.0(2)
C24I Cr2 As4 127.0(3)
C25I Cr2 As4 156.73(19)
C23I Cr2 As4 127.5(2)
As2 Cr2 As4 105.18(4)
As1 Cr2 As4 104.96(4)
As3 Cr2 As4 58.64(3)
C21I Cr2 As5 126.5(2)
C22I Cr2 As5 95.8(2)
C24I Cr2 As5 156.3(2)
C25I Cr2 As5 127.0(2)
C23I Cr2 As5 95.8(2)
As2 Cr2 As5 105.21(4)
As1 Cr2 As5 58.69(3)
As3 Cr2 As5 104.92(4)
As4 Cr2 As5 58.54(3)
C21I Cr2 Cr1 147.0(2)
C22I Cr2 Cr1 147.7(2)
C24I Cr2 Cr1 147.1(2)
C25I Cr2 Cr1 146.60(19)
C23I Cr2 Cr1 147.10(19)
As2 Cr2 Cr1 56.52(3)
As1 Cr2 Cr1 56.60(3)
As3 Cr2 Cr1 56.57(3)
As4 Cr2 Cr1 56.67(3)
As5 Cr2 Cr1 56.68(3)
As5 As1 As2 108.00(3)
As5 As1 Cr1 60.74(3)
As2 As1 Cr1 60.38(3)
As5 As1 Cr2 60.80(3)
As2 As1 Cr2 60.48(3)
Cr1 As1 Cr2 66.73(3)
As3 As2 As1 107.74(3)
As3 As2 Cr1 60.49(3)
As1 As2 Cr1 60.51(3)
As3 As2 Cr2 60.52(3)
As1 As2 Cr2 60.51(3)
Cr1 As2 Cr2 66.79(3)
As4 As3 As2 108.02(3)
As4 As3 Cr1 60.76(3)
As2 As3 Cr1 60.39(3)
As4 As3 Cr2 60.81(3)
As2 As3 Cr2 60.47(3)
Cr1 As3 Cr2 66.73(3)
As5 As4 As3 108.14(3)
As5 As4 Cr1 60.69(3)
As3 As4 Cr1 60.50(3)
As5 As4 Cr2 60.74(3)
As3 As4 Cr2 60.54(3)
Cr1 As4 Cr2 66.53(3)
As4 As5 As1 108.10(3)
As4 As5 Cr1 60.68(3)
As1 As5 Cr1 60.49(3)
As4 As5 Cr2 60.73(3)
As1 As5 Cr2 60.50(3)
Cr1 As5 Cr2 66.52(3)
C12I C11I C15I 107.5(5)
C12I C11I Cr1 71.2(3)
C15I C11I Cr1 71.4(3)
C12I C11I H11I 126.2
C15I C11I H11I 126.2
Cr1 C11I H11I 126.2
C11I C12I C13I 108.5(5)
C11I C12I Cr1 71.3(3)
C13I C12I Cr1 70.8(3)
C11I C12I H12I 125.7
C13I C12I H12I 125.7
Cr1 C12I H12I 125.7
C14I C13I C12I 107.4(5)
C14I C13I Cr1 71.4(3)
C12I C13I Cr1 71.1(3)
C14I C13I H13I 126.2
C12I C13I H13I 126.2
Cr1 C13I H13I 126.2
C13I C14I C15I 108.4(5)
C13I C14I Cr1 71.1(3)
C15I C14I Cr1 71.6(3)
C13I C14I H14I 125.8
C15I C14I H14I 125.8
Cr1 C14I H14I 125.8
C14I C15I C11I 108.3(5)
C14I C15I Cr1 70.9(3)
C11I C15I Cr1 70.8(3)
C14I C15I H15I 125.8
C11I C15I H15I 125.8
Cr1 C15I H15I 125.8
C22I C21I C24I 107.5(7)
C22I C21I Cr2 72.2(4)
C24I C21I Cr2 71.9(4)
C22I C21I H21I 126.1
C24I C21I H21I 126.1
Cr2 C21I H21I 126.1
C21I C22I C23I 109.0(7)
C21I C22I Cr2 70.9(4)
C23I C22I Cr2 71.6(4)
C21I C22I H22I 125.5
C23I C22I H22I 125.5
Cr2 C22I H22I 125.5
C25I C23I C22I 107.9(7)
C25I C23I Cr2 71.5(4)
C22I C23I Cr2 71.1(4)
C25I C23I H23I 126.0
C22I C23I H23I 126.0
Cr2 C23I H23I 126.0
C21I C24I C25I 108.0(7)
C21I C24I Cr2 70.5(4)
C25I C24I Cr2 71.3(4)
C21I C24I H24I 126.0
C25I C24I H24I 126.0
Cr2 C24I H24I 126.0
C23I C25I C24I 107.5(6)
C23I C25I Cr2 71.6(4)
C24I C25I Cr2 71.2(4)
C23I C25I H25I 126.2
C24I C25I H25I 126.2
Cr2 C25I H25I 126.2
P55 Cu1 P45 99.87(6)
P55 Cu1 P14 98.53(6)
P45 Cu1 P14 99.81(6)
P55 Cu1 Br1 119.58(5)
P45 Cu1 Br1 117.62(5)
P14 Cu1 Br1 117.63(5)
P13 Cu2 P21 99.56(6)
P13 Cu2 P51 99.06(6)
P21 Cu2 P51 99.69(6)
P13 Cu2 Br2 116.99(5)
P21 Cu2 Br2 113.85(5)
P51 Cu2 Br2 123.71(5)
P15 Cu3 P41 100.58(6)
P15 Cu3 P31 100.13(6)
P41 Cu3 P31 100.71(6)
P15 Cu3 Br3 118.42(5)
P41 Cu3 Br3 119.83(5)
P31 Cu3 Br3 113.92(5)
P52A Cu4 P24A 99.98(6)
P52A Cu4 P33 98.21(6)
P24A Cu4 P33 99.28(6)
P52A Cu4 Br4 117.38(5)
P24A Cu4 Br4 119.71(5)
P33 Cu4 Br4 118.28(5)
P25A Cu5 P42 98.19(6)
P25A Cu5 P32 98.50(6)
P42 Cu5 P32 101.22(6)
P25A Cu5 Br5 121.13(5)
P42 Cu5 Br5 118.48(5)
P32 Cu5 Br5 115.47(5)
P61 Cu8 P23 97.33(6)
P61 Cu8 P43A 99.20(6)
P23 Cu8 P43A 98.18(6)
P61 Cu8 Br8 119.40(6)
P23 Cu8 Br8 120.52(5)
P43A Cu8 Br8 117.66(5)
P55A Cu1A P45A 97.84(6)
P55A Cu1A P14A 99.14(6)
P45A Cu1A P14A 99.62(6)
P55A Cu1A Br1A 117.61(5)
P45A Cu1A Br1A 117.02(5)
P14A Cu1A Br1A 121.35(5)
P13A Cu2A P21A 101.98(6)
P13A Cu2A P51A 99.75(6)
P21A Cu2A P51A 100.36(6)
P13A Cu2A Br2A 116.95(5)
P21A Cu2A Br2A 113.51(5)
P51A Cu2A Br2A 121.26(5)
P31A Cu3A P41A 99.55(6)
P31A Cu3A P15A 102.21(6)
P41A Cu3A P15A 101.27(6)
P31A Cu3A Br3A 115.39(5)
P41A Cu3A Br3A 117.37(5)
P15A Cu3A Br3A 118.16(5)
P33A Cu4A P52 98.92(6)
P33A Cu4A P24 98.85(6)
P52 Cu4A P24 99.66(6)
P33A Cu4A Br4A 118.79(5)
P52 Cu4A Br4A 118.80(5)
P24 Cu4A Br4A 117.85(5)
P32A Cu5A P25 98.84(6)
P32A Cu5A P42A 100.15(6)
P25 Cu5A P42A 97.20(6)
P32A Cu5A Br5A 118.74(5)
P25 Cu5A Br5A 119.93(5)
P42A Cu5A Br5A 117.73(5)
P65 Cu6 P44A 99.35(7)
P65 Cu6 P54A 99.10(6)
P44A Cu6 P54A 98.86(7)
P65 Cu6 Br6V 118.36(6)
P44A Cu6 Br6V 117.62(6)
P54A Cu6 Br6V 119.55(6)
Cl6W C6V Cl6V 128(5)
Cl6W C6V H6VA 105.3
Cl6V C6V H6VA 105.3
Cl6W C6V H6VB 105.3
Cl6V C6V H6VB 105.3
H6VA C6V H6VB 106.0
P64 Cu7V P53A 99.92(7)
P64 Cu7V P34 98.62(7)
P53A Cu7V P34 97.92(7)
P64 Cu7V Br7V 118.90(6)
P53A Cu7V Br7V 117.84(6)
P34 Cu7V Br7V 119.45(6)
P64 Cu7V Cl7V 139.8(3)
P53A Cu7V Cl7V 106.0(3)
P34 Cu7V Cl7V 107.5(3)
Br7V Cu7V Cl7V 20.9(3)
Cl7V Br7V C7V 59.8(7)
Cl7V Br7V Cu7V 96.3(7)
C7V Br7V Cu7V 148.67(5)
Br7V Cl7V C7V 91.6(8)
Br7V Cl7V Cu7V 62.8(6)
C7V Cl7V Cu7V 147.1(7)
Cl7W C7V Cl7V 137.9(13)
Cl7U C7V Cl7V 117.0(10)
Cl7V C7V Br7V 28.7(5)
Cl7U C7V H7VA 107.0
Cl7V C7V H7VA 107.8
Cl7U C7V H7VB 109.0
Cl7V C7V H7VB 108.5
H7VA C7V H7VB 107.0
Cl7W C7V H7VC 103.3
Cl7V C7V H7VC 101.5
Cl7W C7V H7VD 102.3
Cl7V C7V H7VD 103.5
H7VC C7V H7VD 104.9
P63 Cu9 P35 98.44(6)
P63 Cu9 P11 100.10(7)
P35 Cu9 P11 100.37(7)
P63 Cu9 Br9V 118.95(6)
P35 Cu9 Br9V 120.33(6)
P11 Cu9 Br9V 115.01(6)
Cl9W C9V Cl9V 124(5)
Cl9W C9V H9VA 106.4
Cl9V C9V H9VA 106.4
Cl9W C9V H9VB 106.4
Cl9V C9V H9VB 106.4
H9VA C9V H9VB 106.5
P62 Cu10 P22 96.85(6)
P62 Cu10 P12 98.93(6)
P22 Cu10 P12 99.89(6)
P62 Cu10 Br10 121.57(6)
P22 Cu10 Br10 117.90(8)
P12 Cu10 Br10 117.36(7)
Cl1W C10V Cl1V 102(6)
Cl1W C10V H10A 111.3
Cl1V C10V H10A 111.3
Cl1W C10V H10B 111.3
Cl1V C10V H10B 111.3
H10A C10V H10B 109.2
C12 Fe1 C11 40.7(3)
C12 Fe1 C14 67.1(3)
C11 Fe1 C14 67.0(2)
C12 Fe1 C15 66.8(3)
C11 Fe1 C15 39.4(2)
C14 Fe1 C15 39.5(3)
C12 Fe1 C13 39.8(3)
C11 Fe1 C13 67.7(3)
C14 Fe1 C13 40.4(3)
C15 Fe1 C13 67.1(3)
C12 Fe1 P13 100.3(2)
C11 Fe1 P13 100.09(18)
C14 Fe1 P13 166.28(18)
C15 Fe1 P13 131.83(19)
C13 Fe1 P13 131.85(19)
C12 Fe1 P15 166.5(2)
C11 Fe1 P15 131.21(19)
C14 Fe1 P15 100.29(18)
C15 Fe1 P15 100.50(18)
C13 Fe1 P15 132.24(19)
P13 Fe1 P15 91.75(6)
C12 Fe1 P12 100.3(2)
C11 Fe1 P12 132.52(19)
C14 Fe1 P12 132.24(19)
C15 Fe1 P12 166.18(19)
C13 Fe1 P12 100.0(2)
P13 Fe1 P12 52.96(6)
P15 Fe1 P12 91.88(6)
C12 Fe1 P11 131.9(2)
C11 Fe1 P11 166.67(18)
C14 Fe1 P11 100.33(18)
C15 Fe1 P11 131.94(19)
C13 Fe1 P11 100.1(2)
P13 Fe1 P11 92.15(6)
P15 Fe1 P11 52.80(6)
P12 Fe1 P11 52.83(6)
C12 Fe1 P14 131.9(2)
C11 Fe1 P14 99.43(18)
C14 Fe1 P14 131.58(19)
C15 Fe1 P14 100.3(2)
C13 Fe1 P14 166.4(2)
P13 Fe1 P14 52.69(5)
P15 Fe1 P14 52.70(6)
P12 Fe1 P14 92.10(6)
P11 Fe1 P14 92.14(6)
C21 Fe2 C22 40.0(3)
C21 Fe2 C24 67.2(2)
C22 Fe2 C24 66.8(2)
C21 Fe2 C25 40.1(2)
C22 Fe2 C25 67.0(3)
C24 Fe2 C25 40.1(3)
C21 Fe2 C23 67.1(3)
C22 Fe2 C23 39.8(2)
C24 Fe2 C23 39.7(3)
C25 Fe2 C23 67.1(3)
C21 Fe2 P23 164.86(19)
C22 Fe2 P23 130.4(2)
C24 Fe2 P23 98.80(17)
C25 Fe2 P23 131.20(17)
C23 Fe2 P23 98.55(18)
C21 Fe2 P22 131.70(19)
C22 Fe2 P22 100.2(2)
C24 Fe2 P22 132.0(2)
C25 Fe2 P22 166.45(19)
C23 Fe2 P22 100.35(18)
P23 Fe2 P22 53.24(5)
C21 Fe2 P25 132.0(2)
C22 Fe2 P25 164.83(19)
C24 Fe2 P25 98.55(17)
C25 Fe2 P25 99.35(17)
C23 Fe2 P25 130.03(18)
P23 Fe2 P25 53.28(6)
P22 Fe2 P25 92.69(6)
C21 Fe2 P21 101.08(17)
C22 Fe2 P21 102.15(18)
C24 Fe2 P21 167.81(17)
C25 Fe2 P21 132.05(18)
C23 Fe2 P21 133.80(18)
P23 Fe2 P21 92.41(6)
P22 Fe2 P21 52.98(6)
P25 Fe2 P21 91.97(6)
C21 Fe2 P24 101.1(2)
C22 Fe2 P24 133.60(19)
C24 Fe2 P24 131.0(2)
C25 Fe2 P24 99.82(19)
C23 Fe2 P24 166.52(19)
P23 Fe2 P24 92.57(6)
P22 Fe2 P24 92.40(6)
P25 Fe2 P24 52.82(5)
P21 Fe2 P24 52.61(5)
C31 Fe3 C32 40.3(3)
C31 Fe3 C33 66.7(3)
C32 Fe3 C33 38.8(3)
C31 Fe3 C35 40.0(3)
C32 Fe3 C35 67.1(3)
C33 Fe3 C35 67.0(3)
C31 Fe3 C34 67.1(3)
C32 Fe3 C34 67.0(3)
C33 Fe3 C34 40.7(3)
C35 Fe3 C34 39.5(3)
C31 Fe3 P33 130.7(2)
C32 Fe3 P33 99.5(2)
C33 Fe3 P33 100.7(2)
C35 Fe3 P33 166.2(2)
C34 Fe3 P33 133.5(2)
C31 Fe3 P31 132.3(2)
C32 Fe3 P31 167.5(2)
C33 Fe3 P31 133.8(2)
C35 Fe3 P31 101.2(2)
C34 Fe3 P31 101.3(2)
P33 Fe3 P31 91.83(6)
C31 Fe3 P34 97.7(2)
C32 Fe3 P34 98.7(2)
C33 Fe3 P34 130.5(2)
C35 Fe3 P34 129.9(2)
C34 Fe3 P34 164.2(2)
P33 Fe3 P34 53.05(6)
P31 Fe3 P34 92.21(6)
C31 Fe3 P35 98.5(3)
C32 Fe3 P35 130.9(3)
C33 Fe3 P35 164.6(2)
C35 Fe3 P35 99.1(2)
C34 Fe3 P35 131.0(2)
P33 Fe3 P35 92.26(6)
P31 Fe3 P35 53.06(6)
P34 Fe3 P35 52.91(6)
C31 Fe3 P32 168.3(3)
C32 Fe3 P32 132.2(2)
C33 Fe3 P32 102.2(2)
C35 Fe3 P32 133.7(2)
C34 Fe3 P32 102.4(2)
P33 Fe3 P32 52.79(6)
P31 Fe3 P32 52.59(6)
P34 Fe3 P32 92.35(6)
P35 Fe3 P32 92.28(6)
C41 Fe4 C42 39.7(3)
C41 Fe4 C45 39.8(2)
C42 Fe4 C45 67.2(3)
C41 Fe4 C43 66.7(3)
C42 Fe4 C43 39.7(3)
C45 Fe4 C43 67.5(3)
C41 Fe4 C44 67.0(2)
C42 Fe4 C44 67.3(2)
C45 Fe4 C44 40.4(2)
C43 Fe4 C44 40.3(3)
C41 Fe4 P41 101.46(19)
C42 Fe4 P41 132.04(19)
C45 Fe4 P41 101.58(19)
C43 Fe4 P41 167.74(18)
C44 Fe4 P41 133.61(19)
C41 Fe4 P42 133.4(2)
C42 Fe4 P42 167.70(18)
C45 Fe4 P42 101.56(19)
C43 Fe4 P42 132.67(18)
C44 Fe4 P42 101.04(18)
P41 Fe4 P42 53.07(6)
C41 Fe4 P45 101.79(17)
C42 Fe4 P45 100.03(18)
C45 Fe4 P45 133.69(18)
C43 Fe4 P45 130.42(19)
C44 Fe4 P45 167.07(17)
P41 Fe4 P45 52.90(6)
P42 Fe4 P45 91.40(6)
C41 Fe4 P43 164.07(18)
C42 Fe4 P43 130.3(2)
C45 Fe4 P43 131.08(18)
C43 Fe4 P43 98.29(18)
C44 Fe4 P43 98.27(17)
P41 Fe4 P43 93.19(6)
P42 Fe4 P43 53.00(6)
P45 Fe4 P43 91.99(6)
C41 Fe4 P44 131.15(19)
C42 Fe4 P44 98.37(19)
C45 Fe4 P44 164.2(2)
C43 Fe4 P44 97.35(19)
C44 Fe4 P44 129.36(18)
P41 Fe4 P44 92.95(6)
P42 Fe4 P44 92.16(6)
P45 Fe4 P44 52.68(6)
P43 Fe4 P44 53.15(6)
C53 Fe5 C54 40.1(2)
C53 Fe5 C55 67.3(3)
C54 Fe5 C55 40.2(3)
C53 Fe5 C52 39.6(3)
C54 Fe5 C52 67.2(3)
C55 Fe5 C52 67.3(3)
C53 Fe5 C51 66.8(3)
C54 Fe5 C51 67.0(3)
C55 Fe5 C51 39.7(3)
C52 Fe5 C51 40.2(3)
C53 Fe5 P51 99.93(19)
C54 Fe5 P51 100.94(19)
C55 Fe5 P51 133.60(19)
C52 Fe5 P51 130.5(2)
C51 Fe5 P51 166.37(19)
C53 Fe5 P55 131.29(19)
C54 Fe5 P55 99.72(18)
C55 Fe5 P55 100.66(19)
C52 Fe5 P55 166.5(2)
C51 Fe5 P55 132.8(2)
P51 Fe5 P55 53.24(5)
C53 Fe5 P52 102.28(18)
C54 Fe5 P52 134.80(18)
C55 Fe5 P52 167.36(19)
C52 Fe5 P52 100.2(2)
C51 Fe5 P52 130.7(2)
P51 Fe5 P52 53.12(6)
P55 Fe5 P52 91.61(6)
C53 Fe5 P53 133.18(18)
C54 Fe5 P53 164.97(19)
C55 Fe5 P53 128.58(19)
C52 Fe5 P53 100.1(2)
C51 Fe5 P53 98.14(19)
P51 Fe5 P53 93.50(6)
P55 Fe5 P53 92.23(6)
P52 Fe5 P53 53.06(6)
C53 Fe5 P54 164.04(19)
C54 Fe5 P54 128.98(18)
C55 Fe5 P54 97.29(19)
C52 Fe5 P54 132.1(2)
C51 Fe5 P54 98.9(2)
P51 Fe5 P54 93.72(6)
P55 Fe5 P54 53.07(6)
P52 Fe5 P54 92.50(6)
P53 Fe5 P54 53.21(6)
C62 Fe6 C61 40.4(2)
C62 Fe6 C63 39.9(2)
C61 Fe6 C63 67.6(2)
C62 Fe6 C65 67.5(2)
C61 Fe6 C65 40.0(2)
C63 Fe6 C65 67.7(2)
C62 Fe6 C64 67.3(2)
C61 Fe6 C64 67.1(2)
C63 Fe6 C64 40.5(2)
C65 Fe6 C64 39.9(2)
C62 Fe6 P61 100.23(17)
C61 Fe6 P61 132.41(19)
C63 Fe6 P61 99.70(18)
C65 Fe6 P61 166.67(18)
C64 Fe6 P61 131.87(18)
C62 Fe6 P63 165.83(17)
C61 Fe6 P63 130.85(19)
C63 Fe6 P63 132.02(17)
C65 Fe6 P63 99.17(17)
C64 Fe6 P63 99.64(18)
P61 Fe6 P63 92.59(6)
C62 Fe6 P62 132.09(18)
C61 Fe6 P62 166.22(17)
C63 Fe6 P62 99.93(17)
C65 Fe6 P62 131.14(18)
C64 Fe6 P62 99.73(17)
P61 Fe6 P62 53.16(5)
P63 Fe6 P62 53.07(6)
C62 Fe6 P65 99.91(17)
C61 Fe6 P65 99.98(17)
C63 Fe6 P65 131.40(18)
C65 Fe6 P65 131.84(18)
C64 Fe6 P65 166.21(18)
P61 Fe6 P65 53.10(6)
P63 Fe6 P65 92.58(6)
P62 Fe6 P65 92.71(6)
C62 Fe6 P64 131.32(17)
C61 Fe6 P64 99.20(18)
C63 Fe6 P64 166.04(18)
C65 Fe6 P64 99.46(18)
C64 Fe6 P64 131.50(18)
P61 Fe6 P64 92.59(6)
P63 Fe6 P64 53.16(6)
P62 Fe6 P64 92.72(6)
P65 Fe6 P64 52.99(6)
C11A Fe1A C14A 67.1(2)
C11A Fe1A C12A 39.5(3)
C14A Fe1A C12A 66.8(2)
C11A Fe1A C15A 40.3(3)
C14A Fe1A C15A 39.3(3)
C12A Fe1A C15A 66.5(3)
C11A Fe1A C13A 66.6(3)
C14A Fe1A C13A 40.0(3)
C12A Fe1A C13A 39.5(2)
C15A Fe1A C13A 66.4(3)
C11A Fe1A P14A 100.80(19)
C14A Fe1A P14A 132.59(19)
C12A Fe1A P14A 132.08(19)
C15A Fe1A P14A 101.45(19)
C13A Fe1A P14A 166.76(19)
C11A Fe1A P15A 133.7(2)
C14A Fe1A P15A 101.08(18)
C12A Fe1A P15A 167.28(19)
C15A Fe1A P15A 101.85(18)
C13A Fe1A P15A 132.37(19)
P14A Fe1A P15A 53.15(6)
C11A Fe1A P11A 164.11(19)
C14A Fe1A P11A 98.36(18)
C12A Fe1A P11A 130.22(19)
C15A Fe1A P11A 130.47(19)
C13A Fe1A P11A 98.26(18)
P14A Fe1A P11A 93.81(6)
P15A Fe1A P11A 52.87(6)
C11A Fe1A P13A 101.74(18)
C14A Fe1A P13A 167.42(18)
C12A Fe1A P13A 101.04(18)
C15A Fe1A P13A 134.35(19)
C13A Fe1A P13A 131.41(19)
P14A Fe1A P13A 53.05(5)
P15A Fe1A P13A 90.85(6)
P11A Fe1A P13A 92.00(6)
C11A Fe1A P12A 131.07(19)
C14A Fe1A P12A 129.97(19)
C12A Fe1A P12A 99.03(19)
C15A Fe1A P12A 163.98(19)
C13A Fe1A P12A 98.13(19)
P14A Fe1A P12A 93.44(6)
P15A Fe1A P12A 91.76(6)
P11A Fe1A P12A 53.21(6)
P13A Fe1A P12A 52.65(6)
C21A Fe2A C25A 40.2(2)
C21A Fe2A C24A 67.2(2)
C25A Fe2A C24A 39.6(3)
C21A Fe2A C22A 39.1(3)
C25A Fe2A C22A 66.5(3)
C24A Fe2A C22A 67.2(2)
C21A Fe2A C23A 66.1(3)
C25A Fe2A C23A 65.7(3)
C24A Fe2A C23A 39.4(3)
C22A Fe2A C23A 40.0(3)
C21A Fe2A P24A 103.0(2)
C25A Fe2A P24A 100.8(2)
C24A Fe2A P24A 130.2(2)
C22A Fe2A P24A 135.1(2)
C23A Fe2A P24A 166.5(2)
C21A Fe2A P25A 135.0(2)
C25A Fe2A P25A 101.26(19)
C24A Fe2A P25A 97.92(17)
C22A Fe2A P25A 165.07(18)
C23A Fe2A P25A 128.22(19)
P24A Fe2A P25A 53.30(5)
C21A Fe2A P22A 129.82(19)
C25A Fe2A P22A 164.1(2)
C24A Fe2A P22A 131.2(2)
C22A Fe2A P22A 98.5(2)
C23A Fe2A P22A 99.6(2)
P24A Fe2A P22A 93.69(6)
P25A Fe2A P22A 92.62(6)
C21A Fe2A P23A 162.39(19)
C25A Fe2A P23A 131.15(18)
C24A Fe2A P23A 97.63(19)
C22A Fe2A P23A 128.0(2)
C23A Fe2A P23A 96.6(2)
P24A Fe2A P23A 93.61(6)
P25A Fe2A P23A 53.04(6)
P22A Fe2A P23A 53.38(6)
C21A Fe2A P21A 102.60(18)
C25A Fe2A P21A 133.4(2)
C24A Fe2A P21A 169.47(18)
C22A Fe2A P21A 103.35(18)
C23A Fe2A P21A 135.27(19)
P24A Fe2A P21A 52.91(5)
P25A Fe2A P21A 91.29(6)
P22A Fe2A P21A 52.91(6)
P23A Fe2A P21A 91.98(6)
C35A Fe3A C31A 40.6(3)
C35A Fe3A C32A 67.5(3)
C31A Fe3A C32A 39.8(3)
C35A Fe3A C33A 66.9(3)
C31A Fe3A C33A 67.0(3)
C32A Fe3A C33A 40.2(3)
C35A Fe3A C34A 39.7(3)
C31A Fe3A C34A 67.2(3)
C32A Fe3A C34A 67.2(3)
C33A Fe3A C34A 39.6(3)
C35A Fe3A P32A 133.7(2)
C31A Fe3A P32A 168.6(2)
C32A Fe3A P32A 132.8(2)
C33A Fe3A P32A 102.0(2)
C34A Fe3A P32A 102.6(2)
C35A Fe3A P33A 167.2(2)
C31A Fe3A P33A 130.1(2)
C32A Fe3A P33A 99.9(2)
C33A Fe3A P33A 102.2(2)
C34A Fe3A P33A 134.6(2)
P32A Fe3A P33A 53.24(6)
C35A Fe3A P34A 128.6(2)
C31A Fe3A P34A 96.2(2)
C32A Fe3A P34A 97.3(2)
C33A Fe3A P34A 131.1(2)
C34A Fe3A P34A 162.7(2)
P32A Fe3A P34A 93.52(6)
P33A Fe3A P34A 52.96(6)
C35A Fe3A P31A 101.2(2)
C31A Fe3A P31A 132.4(2)
C32A Fe3A P31A 168.4(2)
C33A Fe3A P31A 134.0(2)
C34A Fe3A P31A 102.5(2)
P32A Fe3A P31A 52.92(6)
P33A Fe3A P31A 91.26(6)
P34A Fe3A P31A 92.01(6)
C35A Fe3A P35A 98.0(2)
C31A Fe3A P35A 97.5(2)
C32A Fe3A P35A 129.4(3)
C33A Fe3A P35A 163.6(2)
C34A Fe3A P35A 130.8(2)
P32A Fe3A P35A 93.13(7)
P33A Fe3A P35A 91.92(6)
P34A Fe3A P35A 53.02(6)
P31A Fe3A P35A 52.75(6)
C44A Fe4A C42A 66.8(2)
C44A Fe4A C41A 67.1(2)
C42A Fe4A C41A 39.8(3)
C44A Fe4A C43A 39.9(2)
C42A Fe4A C43A 40.0(2)
C41A Fe4A C43A 67.3(2)
C44A Fe4A C45A 40.0(3)
C42A Fe4A C45A 67.2(2)
C41A Fe4A C45A 40.2(2)
C43A Fe4A C45A 67.5(2)
C44A Fe4A P42A 101.06(18)
C42A Fe4A P42A 166.87(17)
C41A Fe4A P42A 132.15(19)
C43A Fe4A P42A 132.50(17)
C45A Fe4A P42A 100.46(18)
C44A Fe4A P43A 100.88(18)
C42A Fe4A P43A 131.92(19)
C41A Fe4A P43A 166.88(18)
C43A Fe4A P43A 100.23(17)
C45A Fe4A P43A 132.50(18)
P42A Fe4A P43A 53.05(6)
C44A Fe4A P44A 131.8(2)
C42A Fe4A P44A 99.41(18)
C41A Fe4A P44A 130.92(18)
C43A Fe4A P44A 99.50(18)
C45A Fe4A P44A 165.83(18)
P42A Fe4A P44A 92.51(6)
P43A Fe4A P44A 53.01(5)
C44A Fe4A P45A 165.46(18)
C42A Fe4A P45A 99.59(17)
C41A Fe4A P45A 99.37(17)
C43A Fe4A P45A 131.42(17)
C45A Fe4A P45A 131.36(18)
P42A Fe4A P45A 91.96(6)
P43A Fe4A P45A 92.09(6)
P44A Fe4A P45A 52.96(5)
C44A Fe4A P41A 132.6(2)
C42A Fe4A P41A 131.70(18)
C41A Fe4A P41A 100.19(18)
C43A Fe4A P41A 166.84(18)
C45A Fe4A P41A 100.44(19)
P42A Fe4A P41A 52.63(5)
P43A Fe4A P41A 91.83(6)
P44A Fe4A P41A 91.94(6)
P45A Fe4A P41A 52.47(5)
C54A Fe5A C53A 40.5(2)
C54A Fe5A C51A 67.5(2)
C53A Fe5A C51A 66.7(3)
C54A Fe5A C52A 67.6(2)
C53A Fe5A C52A 39.6(3)
C51A Fe5A C52A 39.7(3)
C54A Fe5A C55A 39.4(3)
C53A Fe5A C55A 66.4(3)
C51A Fe5A C55A 40.2(2)
C52A Fe5A C55A 66.8(2)
C54A Fe5A P55A 98.37(17)
C53A Fe5A P55A 130.5(2)
C51A Fe5A P55A 132.94(18)
C52A Fe5A P55A 165.52(18)
C55A Fe5A P55A 100.33(18)
C54A Fe5A P52A 133.27(18)
C53A Fe5A P52A 101.05(19)
C51A Fe5A P52A 131.05(18)
C52A Fe5A P52A 100.14(18)
C55A Fe5A P52A 166.27(19)
P55A Fe5A P52A 92.12(6)
C54A Fe5A P53A 166.62(18)
C53A Fe5A P53A 133.09(19)
C51A Fe5A P53A 99.42(17)
C52A Fe5A P53A 100.83(18)
C55A Fe5A P53A 130.99(19)
P55A Fe5A P53A 92.65(6)
P52A Fe5A P53A 53.24(6)
C54A Fe5A P54A 129.67(17)
C53A Fe5A P54A 165.5(2)
C51A Fe5A P54A 100.51(18)
C52A Fe5A P54A 133.04(19)
C55A Fe5A P54A 99.58(19)
P55A Fe5A P54A 53.11(6)
P52A Fe5A P54A 92.50(6)
P53A Fe5A P54A 53.16(6)
C54A Fe5A P51A 100.37(18)
C53A Fe5A P51A 100.1(2)
C51A Fe5A P51A 166.27(18)
C52A Fe5A P51A 130.99(19)
C55A Fe5A P51A 132.60(19)
P55A Fe5A P51A 52.71(5)
P52A Fe5A P51A 52.61(5)
P53A Fe5A P51A 92.34(6)
P54A Fe5A P51A 92.19(6)
P15 P11 P12 107.65(9)
P15 P11 Cu9 125.58(9)
P12 P11 Cu9 124.77(9)
P15 P11 Fe1 63.43(6)
P12 P11 Fe1 63.57(6)
Cu9 P11 Fe1 151.68(8)
P15A P11A P12A 106.95(9)
P15A P11A Fe1A 63.41(6)
P12A P11A Fe1A 63.46(6)
P13 P12 P11 107.75(9)
P13 P12 Cu10 125.44(9)
P11 P12 Cu10 125.31(9)
P13 P12 Fe1 63.25(6)
P11 P12 Fe1 63.60(6)
Cu10 P12 Fe1 150.22(8)
P13A P12A P11A 107.54(9)
P13A P12A Fe1A 63.62(6)
P11A P12A Fe1A 63.33(6)
P14 P13 P12 108.61(9)
P14 P13 Cu2 125.22(9)
P12 P13 Cu2 125.07(8)
P14 P13 Fe1 64.23(6)
P12 P13 Fe1 63.78(6)
Cu2 P13 Fe1 148.10(7)
P12A P13A P14A 109.30(9)
P12A P13A Cu2A 125.15(8)
P14A P13A Cu2A 124.95(9)
P12A P13A Fe1A 63.73(6)
P14A P13A Fe1A 62.76(6)
Cu2A P13A Fe1A 148.09(7)
P13 P14 P15 107.23(9)
P13 P14 Cu1 126.45(8)
P15 P14 Cu1 125.79(8)
P13 P14 Fe1 63.08(6)
P15 P14 Fe1 63.18(6)
Cu1 P14 Fe1 146.03(7)
P13A P14A P15A 106.50(9)
P13A P14A Cu1A 126.25(8)
P15A P14A Cu1A 126.88(8)
P13A P14A Fe1A 64.20(6)
P15A P14A Fe1A 63.99(6)
Cu1A P14A Fe1A 142.28(7)
P11 P15 P14 108.75(9)
P11 P15 Cu3 125.32(9)
P14 P15 Cu3 124.74(9)
P11 P15 Fe1 63.78(6)
P14 P15 Fe1 64.11(6)
Cu3 P15 Fe1 148.77(7)
P14A P15A P11A 109.51(9)
P14A P15A Cu3A 123.13(9)
P11A P15A Cu3A 126.74(9)
P14A P15A Fe1A 62.86(6)
P11A P15A Fe1A 63.72(6)
Cu3A P15A Fe1A 148.18(7)
P24 P21 P22 108.56(9)
P24 P21 Cu2 124.50(8)
P22 P21 Cu2 125.90(8)
P24 P21 Fe2 64.03(6)
P22 P21 Fe2 63.23(6)
Cu2 P21 Fe2 148.69(7)
P24A P21A P22A 109.19(9)
P24A P21A Cu2A 123.42(9)
P22A P21A Cu2A 126.79(8)
P24A P21A Fe2A 62.80(6)
P22A P21A Fe2A 63.26(6)
Cu2A P21A Fe2A 148.38(7)
P21 P22 P23 107.80(9)
P21 P22 Cu10 124.64(8)
P23 P22 Cu10 126.40(9)
P21 P22 Fe2 63.79(6)
P23 P22 Fe2 63.30(6)
Cu10 P22 Fe2 148.68(8)
P21A P22A P23A 107.21(9)
P21A P22A Fe2A 63.83(6)
P23A P22A Fe2A 63.33(6)
P22 P23 P25 107.78(9)
P22 P23 Cu8 125.65(9)
P25 P23 Cu8 125.67(8)
P22 P23 Fe2 63.45(6)
P25 P23 Fe2 63.52(6)
Cu8 P23 Fe2 147.66(7)
P25A P23A P22A 107.41(9)
P25A P23A Fe2A 63.12(6)
P22A P23A Fe2A 63.29(6)
P21 P24 P25 107.57(9)
P21 P24 Cu4A 125.25(8)
P25 P24 Cu4A 126.65(8)
P21 P24 Fe2 63.36(6)
P25 P24 Fe2 63.06(6)
Cu4A P24 Fe2 146.12(7)
P21A P24A P25A 106.78(9)
P21A P24A Cu4 126.23(8)
P25A P24A Cu4 126.45(8)
P21A P24A Fe2A 64.29(6)
P25A P24A Fe2A 63.46(6)
Cu4 P24A Fe2A 143.99(7)
P24 P25 P23 108.29(9)
P24 P25 Cu5A 124.30(9)
P23 P25 Cu5A 126.66(8)
P24 P25 Fe2 64.12(6)
P23 P25 Fe2 63.20(6)
Cu5A P25 Fe2 146.92(7)
P23A P25A P24A 109.25(9)
P23A P25A Cu5 125.79(8)
P24A P25A Cu5 124.70(9)
P23A P25A Fe2A 63.85(6)
P24A P25A Fe2A 63.24(6)
Cu5 P25A Fe2A 144.85(7)
P32 P31 P35 108.77(9)
P32 P31 Cu3 124.14(9)
P35 P31 Cu3 126.06(8)
P32 P31 Fe3 64.19(7)
P35 P31 Fe3 63.69(7)
Cu3 P31 Fe3 148.07(8)
P32A P31A P35A 108.96(9)
P32A P31A Cu3A 124.72(9)
P35A P31A Cu3A 125.90(9)
P32A P31A Fe3A 62.85(7)
P35A P31A Fe3A 63.70(7)
Cu3A P31A Fe3A 146.51(8)
P31 P32 P33 107.38(9)
P31 P32 Cu5 125.25(9)
P33 P32 Cu5 126.61(8)
P31 P32 Fe3 63.22(7)
P33 P32 Fe3 63.11(7)
Cu5 P32 Fe3 147.44(8)
P31A P32A P33A 106.95(9)
P31A P32A Cu5A 125.73(9)
P33A P32A Cu5A 126.52(8)
P31A P32A Fe3A 64.23(7)
P33A P32A Fe3A 63.75(7)
Cu5A P32A Fe3A 145.34(8)
P32 P33 P34 108.53(9)
P32 P33 Cu4 124.22(9)
P34 P33 Cu4 125.78(9)
P32 P33 Fe3 64.10(6)
P34 P33 Fe3 63.60(6)
Cu4 P33 Fe3 149.86(8)
P32A P33A P34A 109.08(9)
P32A P33A Cu4A 124.59(9)
P34A P33A Cu4A 125.47(9)
P32A P33A Fe3A 63.01(6)
P34A P33A Fe3A 63.77(6)
Cu4A P33A Fe3A 148.88(8)
P35 P34 P33 107.80(9)
P35 P34 Cu7V 124.12(9)
P33 P34 Cu7V 126.87(9)
P35 P34 Fe3 63.65(7)
P33 P34 Fe3 63.34(6)
Cu7V P34 Fe3 149.01(8)
P33A P34A P35A 107.28(10)
P33A P34A Fe3A 63.27(6)
P35A P34A Fe3A 63.64(7)
P34 P35 P31 107.52(9)
P34 P35 Cu9 126.71(9)
P31 P35 Cu9 124.96(9)
P34 P35 Fe3 63.44(7)
P31 P35 Fe3 63.25(7)
Cu9 P35 Fe3 147.34(8)
P31A P35A P34A 107.61(9)
P31A P35A Fe3A 63.55(7)
P34A P35A Fe3A 63.34(7)
P45 P41 P42 107.16(9)
P45 P41 Cu3 126.65(8)
P42 P41 Cu3 125.79(9)
P45 P41 Fe4 63.98(6)
P42 P41 Fe4 63.78(6)
Cu3 P41 Fe4 143.41(7)
P45A P41A P42A 107.71(9)
P45A P41A Cu3A 126.21(8)
P42A P41A Cu3A 125.68(9)
P45A P41A Fe4A 63.26(6)
P42A P41A Fe4A 62.87(6)
Cu3A P41A Fe4A 145.79(7)
P41 P42 P43 108.95(9)
P41 P42 Cu5 123.49(9)
P43 P42 Cu5 126.76(8)
P41 P42 Fe4 63.15(6)
P43 P42 Fe4 63.88(6)
Cu5 P42 Fe4 148.16(8)
P41A P42A P43A 108.25(9)
P41A P42A Cu5A 124.47(9)
P43A P42A Cu5A 126.23(8)
P41A P42A Fe4A 64.50(6)
P43A P42A Fe4A 63.56(6)
Cu5A P42A Fe4A 147.50(7)
P42 P43 P44 107.19(9)
P42 P43 Fe4 63.13(6)
P44 P43 Fe4 63.43(6)
P42A P43A P44A 108.06(9)
P42A P43A Cu8 125.97(8)
P44A P43A Cu8 124.56(9)
P42A P43A Fe4A 63.39(6)
P44A P43A Fe4A 63.66(6)
Cu8 P43A Fe4A 149.93(8)
P45 P44 P43 107.48(10)
P45 P44 Fe4 63.39(6)
P43 P44 Fe4 63.42(6)
P43A P44A P45A 107.51(9)
P43A P44A Cu6 125.51(8)
P45A P44A Cu6 125.35(8)
P43A P44A Fe4A 63.33(6)
P45A P44A Fe4A 63.58(6)
Cu6 P44A Fe4A 150.43(8)
P41 P45 P44 109.16(9)
P41 P45 Cu1 124.18(9)
P44 P45 Cu1 126.34(9)
P41 P45 Fe4 63.12(6)
P44 P45 Fe4 63.93(6)
Cu1 P45 Fe4 145.36(7)
P41A P45A P44A 108.44(9)
P41A P45A Cu1A 124.37(8)
P44A P45A Cu1A 126.46(9)
P41A P45A Fe4A 64.26(6)
P44A P45A Fe4A 63.47(6)
Cu1A P45A Fe4A 146.49(7)
P52 P51 P55 106.94(9)
P52 P51 Cu2 125.52(8)
P55 P51 Cu2 126.92(8)
P52 P51 Fe5 63.82(6)
P55 P51 Fe5 63.75(6)
Cu2 P51 Fe5 144.88(7)
P52A P51A P55A 107.40(9)
P52A P51A Cu2A 125.65(8)
P55A P51A Cu2A 126.41(8)
P52A P51A Fe5A 62.94(6)
P55A P51A Fe5A 62.77(6)
Cu2A P51A Fe5A 146.88(7)
P51 P52 P53 108.96(9)
P51 P52 Cu4A 124.25(9)
P53 P52 Cu4A 126.16(8)
P51 P52 Fe5 63.06(6)
P53 P52 Fe5 63.58(6)
Cu4A P52 Fe5 147.71(8)
P51A P52A P53A 108.64(9)
P51A P52A Cu4 123.93(8)
P53A P52A Cu4 126.33(8)
P51A P52A Fe5A 64.44(6)
P53A P52A Fe5A 63.45(6)
Cu4 P52A Fe5A 148.24(8)
P52 P53 P54 107.67(9)
P52 P53 Fe5 63.36(6)
P54 P53 Fe5 63.44(6)
P54A P53A P52A 107.51(9)
P54A P53A Cu7V 124.57(9)
P52A P53A Cu7V 126.58(9)
P54A P53A Fe5A 63.44(6)
P52A P53A Fe5A 63.31(6)
Cu7V P53A Fe5A 149.56(9)
P55 P54 P53 107.21(9)
P55 P54 Fe5 63.30(6)
P53 P54 Fe5 63.35(6)
P55A P54A P53A 107.77(9)
P55A P54A Cu6 126.42(8)
P53A P54A Cu6 124.82(8)
P55A P54A Fe5A 63.24(6)
P53A P54A Fe5A 63.41(6)
Cu6 P54A Fe5A 148.45(8)
P51 P55 P54 109.13(9)
P51 P55 Cu1 124.60(9)
P54 P55 Cu1 125.98(8)
P51 P55 Fe5 63.01(6)
P54 P55 Fe5 63.63(6)
Cu1 P55 Fe5 145.53(8)
P51A P55A P54A 108.66(9)
P51A P55A Cu1A 125.07(8)
P54A P55A Cu1A 125.39(8)
P51A P55A Fe5A 64.51(6)
P54A P55A Fe5A 63.65(6)
Cu1A P55A Fe5A 146.96(7)
P65 P61 P62 108.26(9)
P65 P61 Cu8 124.93(8)
P62 P61 Cu8 126.09(8)
P65 P61 Fe6 63.65(6)
P62 P61 Fe6 63.59(6)
Cu8 P61 Fe6 146.89(8)
P63 P62 P61 107.70(9)
P63 P62 Cu10 125.32(8)
P61 P62 Cu10 126.33(9)
P63 P62 Fe6 63.36(6)
P61 P62 Fe6 63.25(6)
Cu10 P62 Fe6 146.71(7)
P62 P63 P64 108.26(9)
P62 P63 Cu9 125.85(8)
P64 P63 Cu9 125.03(9)
P62 P63 Fe6 63.57(6)
P64 P63 Fe6 63.61(6)
Cu9 P63 Fe6 147.64(8)
P65 P64 P63 107.81(9)
P65 P64 Cu7V 124.73(8)
P63 P64 Cu7V 126.69(9)
P65 P64 Fe6 63.45(6)
P63 P64 Fe6 63.23(6)
Cu7V P64 Fe6 147.41(8)
P61 P65 P64 107.98(9)
P61 P65 Cu6 125.68(9)
P64 P65 Cu6 125.42(8)
P61 P65 Fe6 63.25(6)
P64 P65 Fe6 63.56(6)
Cu6 P65 Fe6 148.13(8)
C15 C11 C12 107.0(6)
C15 C11 C16 127.2(6)
C12 C11 C16 125.6(6)
C15 C11 Fe1 70.7(3)
C12 C11 Fe1 69.1(3)
C16 C11 Fe1 129.1(4)
C12A C11A C15A 107.3(6)
C12A C11A C16A 126.0(6)
C15A C11A C16A 126.5(6)
C12A C11A Fe1A 70.4(3)
C15A C11A Fe1A 70.3(3)
C16A C11A Fe1A 127.7(4)
C13 C12 C11 108.9(6)
C13 C12 C17 124.7(7)
C11 C12 C17 126.2(7)
C13 C12 Fe1 71.1(3)
C11 C12 Fe1 70.2(3)
C17 C12 Fe1 128.7(5)
C11A C12A C13A 108.9(6)
C11A C12A C17A 125.2(6)
C13A C12A C17A 125.8(6)
C11A C12A Fe1A 70.1(3)
C13A C12A Fe1A 70.5(3)
C17A C12A Fe1A 128.0(5)
C12 C13 C14 106.8(6)
C12 C13 C18 127.1(7)
C14 C13 C18 126.1(6)
C12 C13 Fe1 69.1(4)
C14 C13 Fe1 69.6(3)
C18 C13 Fe1 127.9(5)
C12A C13A C14A 107.7(6)
C12A C13A C18A 126.9(6)
C14A C13A C18A 125.4(6)
C12A C13A Fe1A 69.9(3)
C14A C13A Fe1A 69.7(3)
C18A C13A Fe1A 128.2(5)
C15 C14 C13 108.1(6)
C15 C14 C19 126.5(6)
C13 C14 C19 125.3(6)
C15 C14 Fe1 70.4(3)
C13 C14 Fe1 70.0(3)
C19 C14 Fe1 128.6(4)
C15A C14A C13A 107.9(6)
C15A C14A C19A 126.0(6)
C13A C14A C19A 125.9(6)
C15A C14A Fe1A 70.6(3)
C13A C14A Fe1A 70.3(3)
C19A C14A Fe1A 128.9(4)
C11 C15 C14 109.2(6)
C11 C15 C20 126.0(6)
C14 C15 C20 124.6(6)
C11 C15 Fe1 69.9(3)
C14 C15 Fe1 70.0(3)
C20 C15 Fe1 128.7(4)
C14A C15A C11A 108.2(6)
C14A C15A C20A 126.0(6)
C11A C15A C20A 125.8(6)
C14A C15A Fe1A 70.1(3)
C11A C15A Fe1A 69.5(3)
C20A C15A Fe1A 127.9(4)
C11 C16 H16A 109.5
C11 C16 H16B 109.5
H16A C16 H16B 109.5
C11 C16 H16C 109.5
H16A C16 H16C 109.5
H16B C16 H16C 109.5
C11A C16A H16D 109.5
C11A C16A H16E 109.5
H16D C16A H16E 109.5
C11A C16A H16F 109.5
H16D C16A H16F 109.5
H16E C16A H16F 109.5
C12 C17 H17A 109.5
C12 C17 H17B 109.5
H17A C17 H17B 109.5
C12 C17 H17C 109.5
H17A C17 H17C 109.5
H17B C17 H17C 109.5
C12A C17A H17D 109.5
C12A C17A H17E 109.5
H17D C17A H17E 109.5
C12A C17A H17F 109.5
H17D C17A H17F 109.5
H17E C17A H17F 109.5
C13 C18 H18A 109.5
C13 C18 H18B 109.5
H18A C18 H18B 109.5
C13 C18 H18C 109.5
H18A C18 H18C 109.5
H18B C18 H18C 109.5
C13A C18A H18D 109.5
C13A C18A H18E 109.5
H18D C18A H18E 109.5
C13A C18A H18F 109.5
H18D C18A H18F 109.5
H18E C18A H18F 109.5
C14 C19 H19A 109.5
C14 C19 H19B 109.5
H19A C19 H19B 109.5
C14 C19 H19C 109.5
H19A C19 H19C 109.5
H19B C19 H19C 109.5
C14A C19A H19D 109.5
C14A C19A H19E 109.5
H19D C19A H19E 109.5
C14A C19A H19F 109.5
H19D C19A H19F 109.5
H19E C19A H19F 109.5
C15 C20 H20A 109.5
C15 C20 H20B 109.5
H20A C20 H20B 109.5
C15 C20 H20C 109.5
H20A C20 H20C 109.5
H20B C20 H20C 109.5
C15A C20A H20D 109.5
C15A C20A H20E 109.5
H20D C20A H20E 109.5
C15A C20A H20F 109.5
H20D C20A H20F 109.5
H20E C20A H20F 109.5
C22 C21 C25 107.9(6)
C22 C21 C26 124.9(6)
C25 C21 C26 127.2(6)
C22 C21 Fe2 70.1(3)
C25 C21 Fe2 70.5(3)
C26 C21 Fe2 127.0(4)
C22A C21A C25A 108.3(6)
C22A C21A C26A 126.1(6)
C25A C21A C26A 125.6(7)
C22A C21A Fe2A 71.1(4)
C25A C21A Fe2A 70.0(3)
C26A C21A Fe2A 126.1(4)
C23 C22 C21 108.6(6)
C23 C22 C27 125.6(7)
C21 C22 C27 125.7(6)
C23 C22 Fe2 70.7(3)
C21 C22 Fe2 69.9(3)
C27 C22 Fe2 128.7(5)
C21A C22A C23A 107.2(6)
C21A C22A C27A 125.5(7)
C23A C22A C27A 127.2(7)
C21A C22A Fe2A 69.8(4)
C23A C22A Fe2A 70.3(3)
C27A C22A Fe2A 128.3(5)
C22 C23 C24 107.8(6)
C22 C23 C28 127.1(6)
C24 C23 C28 125.0(6)
C22 C23 Fe2 69.5(4)
C24 C23 Fe2 69.9(3)
C28 C23 Fe2 129.7(4)
C24A C23A C22A 108.9(6)
C24A C23A C28A 127.1(6)
C22A C23A C28A 123.9(6)
C24A C23A Fe2A 69.8(4)
C22A C23A Fe2A 69.6(4)
C28A C23A Fe2A 128.7(5)
C23 C24 C25 108.2(5)
C23 C24 C29 126.2(7)
C25 C24 C29 125.5(6)
C23 C24 Fe2 70.4(3)
C25 C24 Fe2 70.0(3)
C29 C24 Fe2 126.4(4)
C25A C24A C23A 107.0(6)
C25A C24A C29A 128.2(6)
C23A C24A C29A 124.7(7)
C25A C24A Fe2A 69.8(3)
C23A C24A Fe2A 70.8(4)
C29A C24A Fe2A 126.8(4)
C21 C25 C24 107.5(6)
C21 C25 C30 125.6(6)
C24 C25 C30 126.8(6)
C21 C25 Fe2 69.5(3)
C24 C25 Fe2 69.9(3)
C30 C25 Fe2 128.0(4)
C24A C25A C21A 108.6(6)
C24A C25A C30A 124.9(6)
C21A C25A C30A 126.4(6)
C24A C25A Fe2A 70.6(4)
C21A C25A Fe2A 69.8(3)
C30A C25A Fe2A 128.3(4)
C21 C26 H26A 109.5
C21 C26 H26B 109.5
H26A C26 H26B 109.5
C21 C26 H26C 109.5
H26A C26 H26C 109.5
H26B C26 H26C 109.5
C21A C26A H26D 109.5
C21A C26A H26E 109.5
H26D C26A H26E 109.5
C21A C26A H26F 109.5
H26D C26A H26F 109.5
H26E C26A H26F 109.5
C22 C27 H27A 109.5
C22 C27 H27B 109.5
H27A C27 H27B 109.5
C22 C27 H27C 109.5
H27A C27 H27C 109.5
H27B C27 H27C 109.5
C22A C27A H27D 109.5
C22A C27A H27E 109.5
H27D C27A H27E 109.5
C22A C27A H27F 109.5
H27D C27A H27F 109.5
H27E C27A H27F 109.5
C23 C28 H28A 109.5
C23 C28 H28B 109.5
H28A C28 H28B 109.5
C23 C28 H28C 109.5
H28A C28 H28C 109.5
H28B C28 H28C 109.5
C23A C28A H28D 109.5
C23A C28A H28E 109.5
H28D C28A H28E 109.5
C23A C28A H28F 109.5
H28D C28A H28F 109.5
H28E C28A H28F 109.5
C24 C29 H29A 109.5
C24 C29 H29B 109.5
H29A C29 H29B 109.5
C24 C29 H29C 109.5
H29A C29 H29C 109.5
H29B C29 H29C 109.5
C24A C29A H29D 109.5
C24A C29A H29E 109.5
H29D C29A H29E 109.5
C24A C29A H29F 109.5
H29D C29A H29F 109.5
H29E C29A H29F 109.5
C25 C30 H30A 109.5
C25 C30 H30B 109.5
H30A C30 H30B 109.5
C25 C30 H30C 109.5
H30A C30 H30C 109.5
H30B C30 H30C 109.5
C25A C30A H30D 109.5
C25A C30A H30E 109.5
H30D C30A H30E 109.5
C25A C30A H30F 109.5
H30D C30A H30F 109.5
H30E C30A H30F 109.5
C35 C31 C32 107.7(8)
C35 C31 C36 125.4(7)
C32 C31 C36 126.7(7)
C35 C31 Fe3 70.6(4)
C32 C31 Fe3 70.2(4)
C36 C31 Fe3 128.4(6)
C32A C31A C35A 107.8(7)
C32A C31A C36A 126.3(7)
C35A C31A C36A 125.9(8)
C32A C31A Fe3A 70.2(4)
C35A C31A Fe3A 69.1(4)
C36A C31A Fe3A 127.8(6)
C33 C32 C31 108.5(7)
C33 C32 C37 127.1(8)
C31 C32 C37 124.3(8)
C33 C32 Fe3 70.8(4)
C31 C32 Fe3 69.5(4)
C37 C32 Fe3 127.9(5)
C31A C32A C33A 107.6(7)
C31A C32A C37A 126.4(8)
C33A C32A C37A 125.9(8)
C31A C32A Fe3A 70.0(4)
C33A C32A Fe3A 69.9(4)
C37A C32A Fe3A 128.7(5)
C32 C33 C34 108.6(7)
C32 C33 C38 126.3(8)
C34 C33 C38 125.0(8)
C32 C33 Fe3 70.4(4)
C34 C33 Fe3 69.9(4)
C38 C33 Fe3 128.4(5)
C34A C33A C32A 108.4(7)
C34A C33A C38A 126.7(8)
C32A C33A C38A 124.7(8)
C34A C33A Fe3A 70.3(4)
C32A C33A Fe3A 69.8(4)
C38A C33A Fe3A 128.9(5)
C35 C34 C33 106.8(7)
C35 C34 C39 127.3(7)
C33 C34 C39 125.7(7)
C35 C34 Fe3 70.0(4)
C33 C34 Fe3 69.3(4)
C39 C34 Fe3 128.7(5)
C35A C34A C33A 108.2(7)
C35A C34A C39A 125.6(7)
C33A C34A C39A 126.2(8)
C35A C34A Fe3A 69.2(4)
C33A C34A Fe3A 70.1(4)
C39A C34A Fe3A 127.7(5)
C34 C35 C31 108.4(7)
C34 C35 C40 125.3(8)
C31 C35 C40 126.4(8)
C34 C35 Fe3 70.4(4)
C31 C35 Fe3 69.3(4)
C40 C35 Fe3 126.5(5)
C34A C35A C31A 108.1(7)
C34A C35A C40A 128.4(8)
C31A C35A C40A 123.4(8)
C34A C35A Fe3A 71.0(4)
C31A C35A Fe3A 70.3(4)
C40A C35A Fe3A 126.6(6)
C31 C36 H36A 109.5
C31 C36 H36B 109.5
H36A C36 H36B 109.5
C31 C36 H36C 109.5
H36A C36 H36C 109.5
H36B C36 H36C 109.5
C31A C36A H36D 109.5
C31A C36A H36E 109.5
H36D C36A H36E 109.5
C31A C36A H36F 109.5
H36D C36A H36F 109.5
H36E C36A H36F 109.5
C31A C36A H36K 109.5
H36D C36A H36K 141.1
H36E C36A H36K 56.3
H36F C36A H36K 56.3
C31A C36A H36L 109.5
H36D C36A H36L 56.3
H36E C36A H36L 141.1
H36F C36A H36L 56.3
H36K C36A H36L 109.5
C31A C36A H36M 109.5
H36D C36A H36M 56.3
H36E C36A H36M 56.3
H36F C36A H36M 141.1
H36K C36A H36M 109.5
H36L C36A H36M 109.5
C32 C37 H37A 109.5
C32 C37 H37B 109.5
H37A C37 H37B 109.5
C32 C37 H37C 109.5
H37A C37 H37C 109.5
H37B C37 H37C 109.5
C32A C37A H37D 109.5
C32A C37A H37E 109.5
H37D C37A H37E 109.5
C32A C37A H37F 109.5
H37D C37A H37F 109.5
H37E C37A H37F 109.5
C33 C38 H38A 109.5
C33 C38 H38B 109.5
H38A C38 H38B 109.5
C33 C38 H38C 109.5
H38A C38 H38C 109.5
H38B C38 H38C 109.5
C33A C38A H38D 109.5
C33A C38A H38E 109.5
H38D C38A H38E 109.5
C33A C38A H38F 109.5
H38D C38A H38F 109.5
H38E C38A H38F 109.5
C34 C39 H39A 109.5
C34 C39 H39B 109.5
H39A C39 H39B 109.5
C34 C39 H39C 109.5
H39A C39 H39C 109.5
H39B C39 H39C 109.5
C34A C39A H39D 109.5
C34A C39A H39E 109.5
H39D C39A H39E 109.5
C34A C39A H39F 109.5
H39D C39A H39F 109.5
H39E C39A H39F 109.5
C35 C40 H40A 109.5
C35 C40 H40B 109.5
H40A C40 H40B 109.5
C35 C40 H40C 109.5
H40A C40 H40C 109.5
H40B C40 H40C 109.5
C35A C40A H40D 109.5
C35A C40A H40E 109.5
H40D C40A H40E 109.5
C35A C40A H40F 109.5
H40D C40A H40F 109.5
H40E C40A H40F 109.5
C42 C41 C45 109.3(6)
C42 C41 C46 125.2(6)
C45 C41 C46 125.5(6)
C42 C41 Fe4 70.3(3)
C45 C41 Fe4 70.5(3)
C46 C41 Fe4 126.9(4)
C42A C41A C45A 108.0(5)
C42A C41A C46A 125.4(6)
C45A C41A C46A 126.6(6)
C42A C41A Fe4A 70.0(3)
C45A C41A Fe4A 70.1(3)
C46A C41A Fe4A 126.7(4)
C41 C42 C43 108.2(6)
C41 C42 C47 125.8(6)
C43 C42 C47 125.9(6)
C41 C42 Fe4 70.0(3)
C43 C42 Fe4 70.5(3)
C47 C42 Fe4 127.3(4)
C41A C42A C43A 108.6(5)
C41A C42A C47A 125.7(6)
C43A C42A C47A 125.7(6)
C41A C42A Fe4A 70.1(3)
C43A C42A Fe4A 70.1(3)
C47A C42A Fe4A 126.8(4)
C42 C43 C44 108.0(6)
C42 C43 C48 126.4(6)
C44 C43 C48 125.5(6)
C42 C43 Fe4 69.8(3)
C44 C43 Fe4 70.0(3)
C48 C43 Fe4 126.4(4)
C44A C43A C42A 107.2(5)
C44A C43A C48A 126.6(6)
C42A C43A C48A 126.1(6)
C44A C43A Fe4A 69.9(3)
C42A C43A Fe4A 69.9(3)
C48A C43A Fe4A 127.4(4)
C43 C44 C45 107.2(5)
C43 C44 C49 126.8(6)
C45 C44 C49 126.0(6)
C43 C44 Fe4 69.7(3)
C45 C44 Fe4 69.6(3)
C49 C44 Fe4 127.5(4)
C43A C44A C45A 109.0(5)
C43A C44A C49A 124.9(6)
C45A C44A C49A 126.0(6)
C43A C44A Fe4A 70.3(3)
C45A C44A Fe4A 70.3(3)
C49A C44A Fe4A 126.7(4)
C41 C45 C44 107.4(6)
C41 C45 C50 127.1(6)
C44 C45 C50 125.5(6)
C41 C45 Fe4 69.8(3)
C44 C45 Fe4 70.1(3)
C50 C45 Fe4 126.1(4)
C44A C45A C41A 107.1(6)
C44A C45A C50A 126.5(6)
C41A C45A C50A 126.3(6)
C44A C45A Fe4A 69.7(3)
C41A C45A Fe4A 69.7(3)
C50A C45A Fe4A 127.2(4)
C41 C46 H46A 109.5
C41 C46 H46B 109.5
H46A C46 H46B 109.5
C41 C46 H46C 109.5
H46A C46 H46C 109.5
H46B C46 H46C 109.5
C41A C46A H46D 109.5
C41A C46A H46E 109.5
H46D C46A H46E 109.5
C41A C46A H46F 109.5
H46D C46A H46F 109.5
H46E C46A H46F 109.5
C42 C47 H47A 109.5
C42 C47 H47B 109.5
H47A C47 H47B 109.5
C42 C47 H47C 109.5
H47A C47 H47C 109.5
H47B C47 H47C 109.5
C42A C47A H47D 109.5
C42A C47A H47E 109.5
H47D C47A H47E 109.5
C42A C47A H47F 109.5
H47D C47A H47F 109.5
H47E C47A H47F 109.5
C43 C48 H48A 109.5
C43 C48 H48B 109.5
H48A C48 H48B 109.5
C43 C48 H48C 109.5
H48A C48 H48C 109.5
H48B C48 H48C 109.5
C43A C48A H48D 109.5
C43A C48A H48E 109.5
H48D C48A H48E 109.5
C43A C48A H48F 109.5
H48D C48A H48F 109.5
H48E C48A H48F 109.5
C44 C49 H49A 109.5
C44 C49 H49B 109.5
H49A C49 H49B 109.5
C44 C49 H49C 109.5
H49A C49 H49C 109.5
H49B C49 H49C 109.5
C44A C49A H49D 109.5
C44A C49A H49E 109.5
H49D C49A H49E 109.5
C44A C49A H49F 109.5
H49D C49A H49F 109.5
H49E C49A H49F 109.5
C45 C50 H50A 109.5
C45 C50 H50B 109.5
H50A C50 H50B 109.5
C45 C50 H50C 109.5
H50A C50 H50C 109.5
H50B C50 H50C 109.5
C45A C50A H50D 109.5
C45A C50A H50E 109.5
H50D C50A H50E 109.5
C45A C50A H50F 109.5
H50D C50A H50F 109.5
H50E C50A H50F 109.5
C55 C51 C52 108.2(6)
C55 C51 C56 124.9(7)
C52 C51 C56 126.9(7)
C55 C51 Fe5 69.6(4)
C52 C51 Fe5 69.9(4)
C56 C51 Fe5 127.0(5)
C52A C51A C55A 107.6(5)
C52A C51A C56A 126.5(6)
C55A C51A C56A 125.7(6)
C52A C51A Fe5A 70.4(3)
C55A C51A Fe5A 70.4(3)
C56A C51A Fe5A 127.8(4)
C53 C52 C51 107.3(6)
C53 C52 C57 127.0(7)
C51 C52 C57 125.6(7)
C53 C52 Fe5 69.4(4)
C51 C52 Fe5 70.0(4)
C57 C52 Fe5 127.9(5)
C53A C52A C51A 107.8(6)
C53A C52A C57A 127.1(6)
C51A C52A C57A 125.1(6)
C53A C52A Fe5A 69.6(4)
C51A C52A Fe5A 69.9(3)
C57A C52A Fe5A 126.8(4)
C52 C53 C54 108.9(6)
C52 C53 C58 125.1(6)
C54 C53 C58 125.9(6)
C52 C53 Fe5 71.0(4)
C54 C53 Fe5 70.0(3)
C58 C53 Fe5 127.2(4)
C52A C53A C54A 108.8(6)
C52A C53A C58A 125.5(6)
C54A C53A C58A 125.6(6)
C52A C53A Fe5A 70.8(4)
C54A C53A Fe5A 69.7(3)
C58A C53A Fe5A 127.4(5)
C53 C54 C55 107.5(6)
C53 C54 C59 125.9(6)
C55 C54 C59 126.6(6)
C53 C54 Fe5 69.9(3)
C55 C54 Fe5 70.1(3)
C59 C54 Fe5 125.4(4)
C55A C54A C53A 107.1(5)
C55A C54A C59A 126.9(6)
C53A C54A C59A 126.0(6)
C55A C54A Fe5A 71.3(3)
C53A C54A Fe5A 69.8(3)
C59A C54A Fe5A 126.3(4)
C51 C55 C54 108.1(6)
C51 C55 C60 126.6(6)
C54 C55 C60 125.3(6)
C51 C55 Fe5 70.8(4)
C54 C55 Fe5 69.7(3)
C60 C55 Fe5 128.3(5)
C54A C55A C51A 108.6(5)
C54A C55A C60A 127.1(6)
C51A C55A C60A 124.3(6)
C54A C55A Fe5A 69.4(3)
C51A C55A Fe5A 69.4(3)
C60A C55A Fe5A 127.8(5)
C51 C56 H56A 109.5
C51 C56 H56B 109.5
H56A C56 H56B 109.5
C51 C56 H56C 109.5
H56A C56 H56C 109.5
H56B C56 H56C 109.5
C51 C56 H56K 109.5
H56A C56 H56K 141.1
H56B C56 H56K 56.3
H56C C56 H56K 56.3
C51 C56 H56L 109.5
H56A C56 H56L 56.3
H56B C56 H56L 141.1
H56C C56 H56L 56.3
H56K C56 H56L 109.5
C51 C56 H56M 109.5
H56A C56 H56M 56.3
H56B C56 H56M 56.3
H56C C56 H56M 141.1
H56K C56 H56M 109.5
H56L C56 H56M 109.5
C51A C56A H56D 109.5
C51A C56A H56E 109.5
H56D C56A H56E 109.5
C51A C56A H56F 109.5
H56D C56A H56F 109.5
H56E C56A H56F 109.5
C52 C57 H57A 109.5
C52 C57 H57B 109.5
H57A C57 H57B 109.5
C52 C57 H57C 109.5
H57A C57 H57C 109.5
H57B C57 H57C 109.5
C52A C57A H57D 109.5
C52A C57A H57E 109.5
H57D C57A H57E 109.5
C52A C57A H57F 109.5
H57D C57A H57F 109.5
H57E C57A H57F 109.5
C53 C58 H58A 109.5
C53 C58 H58B 109.5
H58A C58 H58B 109.5
C53 C58 H58C 109.5
H58A C58 H58C 109.5
H58B C58 H58C 109.5
C53A C58A H58D 109.5
C53A C58A H58E 109.5
H58D C58A H58E 109.5
C53A C58A H58F 109.5
H58D C58A H58F 109.5
H58E C58A H58F 109.5
C54 C59 H59A 109.5
C54 C59 H59B 109.5
H59A C59 H59B 109.5
C54 C59 H59C 109.5
H59A C59 H59C 109.5
H59B C59 H59C 109.5
C54A C59A H59D 109.5
C54A C59A H59E 109.5
H59D C59A H59E 109.5
C54A C59A H59F 109.5
H59D C59A H59F 109.5
H59E C59A H59F 109.5
C55 C60 H60A 109.5
C55 C60 H60B 109.5
H60A C60 H60B 109.5
C55 C60 H60C 109.5
H60A C60 H60C 109.5
H60B C60 H60C 109.5
C55A C60A H60D 109.5
C55A C60A H60E 109.5
H60D C60A H60E 109.5
C55A C60A H60F 109.5
H60D C60A H60F 109.5
H60E C60A H60F 109.5
C65 C61 C62 108.0(5)
C65 C61 C66 125.9(6)
C62 C61 C66 126.1(6)
C65 C61 Fe6 70.3(3)
C62 C61 Fe6 69.7(3)
C66 C61 Fe6 127.6(4)
C63 C62 C61 108.5(5)
C63 C62 C67 125.1(6)
C61 C62 C67 126.4(6)
C63 C62 Fe6 70.2(3)
C61 C62 Fe6 70.0(3)
C67 C62 Fe6 127.0(4)
C62 C63 C64 107.6(5)
C62 C63 C68 127.0(6)
C64 C63 C68 125.3(6)
C62 C63 Fe6 69.9(3)
C64 C63 Fe6 70.4(3)
C68 C63 Fe6 128.1(4)
C65 C64 C63 107.7(5)
C65 C64 C69 126.6(6)
C63 C64 C69 125.7(6)
C65 C64 Fe6 69.6(3)
C63 C64 Fe6 69.1(3)
C69 C64 Fe6 126.5(4)
C61 C65 C64 108.2(5)
C61 C65 C70 125.7(6)
C64 C65 C70 126.1(6)
C61 C65 Fe6 69.7(3)
C64 C65 Fe6 70.5(3)
C70 C65 Fe6 126.1(4)
C61 C66 H66A 109.5
C61 C66 H66B 109.5
H66A C66 H66B 109.5
C61 C66 H66C 109.5
H66A C66 H66C 109.5
H66B C66 H66C 109.5
C62 C67 H67A 109.5
C62 C67 H67B 109.5
H67A C67 H67B 109.5
C62 C67 H67C 109.5
H67A C67 H67C 109.5
H67B C67 H67C 109.5
C63 C68 H68A 109.5
C63 C68 H68B 109.5
H68A C68 H68B 109.5
C63 C68 H68C 109.5
H68A C68 H68C 109.5
H68B C68 H68C 109.5
C63 C68 H68K 109.5
H68A C68 H68K 141.1
H68B C68 H68K 56.3
H68C C68 H68K 56.3
C63 C68 H68L 109.5
H68A C68 H68L 56.3
H68B C68 H68L 141.1
H68C C68 H68L 56.3
H68K C68 H68L 109.5
C63 C68 H68M 109.5
H68A C68 H68M 56.3
H68B C68 H68M 56.3
H68C C68 H68M 141.1
H68K C68 H68M 109.5
H68L C68 H68M 109.5
C64 C69 H69A 109.5
C64 C69 H69B 109.5
H69A C69 H69B 109.5
C64 C69 H69C 109.5
H69A C69 H69C 109.5
H69B C69 H69C 109.5
C64 C69 H69K 109.5
H69A C69 H69K 141.1
H69B C69 H69K 56.3
H69C C69 H69K 56.3
C64 C69 H69L 109.5
H69A C69 H69L 56.3
H69B C69 H69L 141.1
H69C C69 H69L 56.3
H69K C69 H69L 109.5
C64 C69 H69M 109.5
H69A C69 H69M 56.3
H69B C69 H69M 56.3
H69C C69 H69M 141.1
H69K C69 H69M 109.5
H69L C69 H69M 109.5
C65 C70 H70A 109.5
C65 C70 H70B 109.5
H70A C70 H70B 109.5
C65 C70 H70C 109.5
H70A C70 H70C 109.5
H70B C70 H70C 109.5
Cl11 C1S Cl12 108.6(7)
Cl11 C1S H1SA 110.0
Cl12 C1S H1SA 110.0
Cl11 C1S H1SB 110.0
Cl12 C1S H1SB 110.0
H1SA C1S H1SB 108.4
C1SA C1S H1SC 107.5
N1S C1SA C1S 168.8(18)
Cl22 C2S Cl21 109.0(6)
Cl22 C2S H2SA 109.9
Cl21 C2S H2SA 109.9
Cl22 C2S H2SB 109.9
Cl21 C2S H2SB 109.9
H2SA C2S H2SB 108.3
Cl32 C3S Cl31 109.5(7)
Cl32 C3S H3SA 109.8
Cl31 C3S H3SA 109.8
Cl32 C3S H3SB 109.8
Cl31 C3S H3SB 109.8
H3SA C3S H3SB 108.2
Cl41 C41S Cl42 126.9(18)
Cl41 C41S H41A 105.6
Cl42 C41S H41A 105.6
Cl41 C41S H41B 105.6
Cl42 C41S H41B 105.6
H41A C41S H41B 106.1
Cl43 C42S Cl44 135.8(11)
Cl43 C42S H42A 103.2
Cl44 C42S H42A 103.2
Cl43 C42S H42B 103.2
Cl44 C42S H42B 103.2
H42A C42S H42B 105.2
Cl52 C5S Cl51 114.1(12)
Cl52 C5S H5S1 108.7
Cl51 C5S H5S1 108.7
Cl52 C5S H5S2 108.7
Cl51 C5S H5S2 108.7
H5S1 C5S H5S2 107.6
Cl54 C5SA Cl53 113(2)
Cl54 C5SA H5S3 109.0
Cl53 C5SA H5S3 109.0
Cl54 C5SA H5S4 109.0
Cl53 C5SA H5S4 109.0
H5S3 C5SA H5S4 107.8
N6S C61S C62S 173(2)
C61S C62S H62A 109.5
C61S C62S H62B 109.5
H62A C62S H62B 109.5
C61S C62S H62C 109.5
H62A C62S H62C 109.5
H62B C62S H62C 109.5

loop_
_geom_bond_atom_site_label_1
_geom_bond_atom_site_label_2
_geom_bond_distance
Cr1 C13I 2.189(6)
Cr1 C12I 2.192(6)
Cr1 C14I 2.193(6)
Cr1 C11I 2.194(6)
Cr1 C15I 2.202(6)
Cr1 As2 2.4923(10)
Cr1 As3 2.4948(10)
Cr1 As1 2.4956(11)
Cr1 As4 2.5013(11)
Cr1 As5 2.5017(11)
Cr1 Cr2 2.7462(12)
Cr2 C21I 2.174(7)
Cr2 C22I 2.189(7)
Cr2 C24I 2.191(7)
Cr2 C25I 2.193(6)
Cr2 C23I 2.195(7)
Cr2 As2 2.4971(11)
Cr2 As1 2.4978(10)
Cr2 As3 2.4984(10)
Cr2 As4 2.5050(10)
Cr2 As5 2.5053(10)
As1 As5 2.4520(9)
As1 As2 2.4603(9)
As2 As3 2.4602(9)
As3 As4 2.4502(9)
As4 As5 2.4496(9)
C11I C12I 1.411(8)
C11I C15I 1.422(8)
C11I H11I 1.0000
C12I C13I 1.430(8)
C12I H12I 1.0000
C13I C14I 1.410(8)
C13I H13I 1.0000
C14I C15I 1.413(8)
C14I H14I 1.0000
C15I H15I 1.0000
C21I C22I 1.381(12)
C21I C24I 1.405(12)
C21I H21I 1.0000
C22I C23I 1.402(12)
C22I H22I 1.0000
C23I C25I 1.390(11)
C23I H23I 1.0000
C24I C25I 1.411(12)
C24I H24I 1.0000
C25I H25I 1.0000
Cu1 P55 2.3130(17)
Cu1 P45 2.3149(16)
Cu1 P14 2.3209(18)
Cu1 Br1 2.3500(9)
Cu2 P13 2.3010(17)
Cu2 P21 2.3065(16)
Cu2 P51 2.3089(17)
Cu2 Br2 2.3495(9)
Cu3 P15 2.2890(16)
Cu3 P41 2.2909(18)
Cu3 P31 2.2941(17)
Cu3 Br3 2.3339(9)
Cu4 P52A 2.3064(17)
Cu4 P24A 2.3083(18)
Cu4 P33 2.3123(16)
Cu4 Br4 2.3444(9)
Cu5 P25A 2.3048(16)
Cu5 P42 2.3111(17)
Cu5 P32 2.3209(19)
Cu5 Br5 2.3490(9)
Cu8 P61 2.3009(17)
Cu8 P23 2.3042(17)
Cu8 P43A 2.3176(17)
Cu8 Br8 2.3289(10)
Cu1A P55A 2.2977(16)
Cu1A P45A 2.2997(16)
Cu1A P14A 2.3161(18)
Cu1A Br1A 2.3492(9)
Cu2A P13A 2.3119(17)
Cu2A P21A 2.3163(16)
Cu2A P51A 2.3264(17)
Cu2A Br2A 2.3501(9)
Cu3A P31A 2.3027(17)
Cu3A P41A 2.3099(17)
Cu3A P15A 2.3104(16)
Cu3A Br3A 2.3402(9)
Cu4A P33A 2.3071(17)
Cu4A P52 2.3084(17)
Cu4A P24 2.3152(18)
Cu4A Br4A 2.3466(10)
Cu5A P32A 2.3001(18)
Cu5A P25 2.3020(16)
Cu5A P42A 2.3061(17)
Cu5A Br5A 2.3453(9)
Cu6 P65 2.2941(17)
Cu6 P44A 2.3011(19)
Cu6 P54A 2.3136(18)
Cu6 Br6V 2.3336(12)
Cl6V C6V 1.66(4)
C6V Cl6W 1.64(8)
C6V H6VA 0.9900
C6V H6VB 0.9900
Cu7V P64 2.2849(18)
Cu7V P53A 2.2974(18)
Cu7V P34 2.3160(19)
Cu7V Br7V 2.3434(13)
Cu7V Cl7V 2.619(12)
Br7V Cl7V 0.940(13)
Br7V C7V 1.9593(8)
Cl7V C7V 1.694(11)
C7V Cl7W 1.48(3)
C7V Cl7U 1.65(3)
C7V H7VA 0.9600
C7V H7VB 0.9601
C7V H7VC 0.9600
C7V H7VD 0.9601
Cu9 P63 2.2749(18)
Cu9 P35 2.2975(19)
Cu9 P11 2.3151(19)
Cu9 Br9V 2.3417(12)
Cl9V C9V 1.72(4)
C9V Cl9W 1.66(9)
C9V H9VA 0.9900
C9V H9VB 0.9900
Cu10 P62 2.3062(16)
Cu10 P22 2.3178(17)
Cu10 P12 2.3188(17)
Cu10 Br10 2.342(2)
Cl1V C10V 1.71(5)
C10V Cl1W 1.71(5)
C10V H10A 0.9900
C10V H10B 0.9900
Fe1 C12 2.082(6)
Fe1 C11 2.097(6)
Fe1 C14 2.102(6)
Fe1 C15 2.108(6)
Fe1 C13 2.108(6)
Fe1 P13 2.3588(17)
Fe1 P15 2.3633(17)
Fe1 P12 2.3696(17)
Fe1 P11 2.3704(18)
Fe1 P14 2.3823(18)
Fe2 C21 2.097(6)
Fe2 C22 2.099(6)
Fe2 C24 2.108(6)
Fe2 C25 2.110(6)
Fe2 C23 2.115(6)
Fe2 P23 2.3513(17)
Fe2 P22 2.3544(17)
Fe2 P25 2.3578(16)
Fe2 P21 2.3658(16)
Fe2 P24 2.3796(18)
Fe3 C31 2.082(8)
Fe3 C32 2.092(7)
Fe3 C33 2.096(7)
Fe3 C35 2.099(7)
Fe3 C34 2.104(6)
Fe3 P33 2.3563(17)
Fe3 P31 2.3567(18)
Fe3 P34 2.3617(18)
Fe3 P35 2.3659(19)
Fe3 P32 2.377(2)
Fe4 C41 2.093(6)
Fe4 C42 2.096(6)
Fe4 C45 2.102(6)
Fe4 C43 2.105(6)
Fe4 C44 2.108(6)
Fe4 P41 2.3493(18)
Fe4 P42 2.3622(17)
Fe4 P45 2.3669(17)
Fe4 P43 2.3776(17)
Fe4 P44 2.3779(18)
Fe5 C53 2.085(6)
Fe5 C54 2.086(6)
Fe5 C55 2.091(6)
Fe5 C52 2.105(6)
Fe5 C51 2.107(7)
Fe5 P51 2.3468(18)
Fe5 P55 2.3622(18)
Fe5 P52 2.3624(17)
Fe5 P53 2.3670(17)
Fe5 P54 2.3691(17)
Fe6 C62 2.084(6)
Fe6 C61 2.088(6)
Fe6 C63 2.089(6)
Fe6 C65 2.096(6)
Fe6 C64 2.108(6)
Fe6 P61 2.3492(17)
Fe6 P63 2.3519(18)
Fe6 P62 2.3562(17)
Fe6 P65 2.3574(17)
Fe6 P64 2.3598(17)
Fe1A C11A 2.098(6)
Fe1A C14A 2.102(6)
Fe1A C12A 2.102(6)
Fe1A C15A 2.109(6)
Fe1A C13A 2.110(6)
Fe1A P14A 2.3436(17)
Fe1A P15A 2.3668(17)
Fe1A P11A 2.3730(17)
Fe1A P13A 2.3733(17)
Fe1A P12A 2.3757(18)
Fe2A C21A 2.082(6)
Fe2A C25A 2.084(6)
Fe2A C24A 2.095(6)
Fe2A C22A 2.099(6)
Fe2A C23A 2.108(6)
Fe2A P24A 2.3450(18)
Fe2A P25A 2.3497(16)
Fe2A P22A 2.3638(18)
Fe2A P23A 2.3646(18)
Fe2A P21A 2.3755(16)
Fe3A C35A 2.082(7)
Fe3A C31A 2.099(7)
Fe3A C32A 2.102(8)
Fe3A C33A 2.103(7)
Fe3A C34A 2.107(7)
Fe3A P32A 2.3434(19)
Fe3A P33A 2.3585(17)
Fe3A P34A 2.3688(18)
Fe3A P31A 2.3718(19)
Fe3A P35A 2.3749(19)
Fe4A C44A 2.094(6)
Fe4A C42A 2.096(6)
Fe4A C41A 2.098(6)
Fe4A C43A 2.099(6)
Fe4A C45A 2.103(6)
Fe4A P42A 2.3545(17)
Fe4A P43A 2.3582(17)
Fe4A P44A 2.3650(17)
Fe4A P45A 2.3672(16)
Fe4A P41A 2.3878(18)
Fe5A C54A 2.094(6)
Fe5A C53A 2.096(6)
Fe5A C51A 2.106(6)
Fe5A C52A 2.111(6)
Fe5A C55A 2.120(6)
Fe5A P55A 2.3514(17)
Fe5A P52A 2.3564(17)
Fe5A P53A 2.3593(17)
Fe5A P54A 2.3599(17)
Fe5A P51A 2.3871(18)
P11 P15 2.105(2)
P11 P12 2.109(2)
P11A P15A 2.110(2)
P11A P12A 2.127(2)
P12 P13 2.108(2)
P12A P13A 2.106(2)
P13 P14 2.104(2)
P13A P14A 2.107(2)
P14 P15 2.107(2)
P14A P15A 2.107(2)
P21 P24 2.103(2)
P21 P22 2.105(2)
P21A P24A 2.103(2)
P21A P22A 2.111(2)
P22 P23 2.109(2)
P22A P23A 2.124(2)
P23 P25 2.111(2)
P23A P25A 2.105(2)
P24 P25 2.107(2)
P24A P25A 2.106(2)
P31 P32 2.097(2)
P31 P35 2.109(2)
P31A P32A 2.101(2)
P31A P35A 2.109(2)
P32 P33 2.104(2)
P32A P33A 2.107(2)
P33 P34 2.107(2)
P33A P34A 2.108(2)
P34 P35 2.106(2)
P34A P35A 2.117(2)
P41 P45 2.101(2)
P41 P42 2.105(2)
P41A P45A 2.102(2)
P41A P42A 2.103(2)
P42 P43 2.115(2)
P42A P43A 2.105(2)
P43 P44 2.127(2)
P43A P44A 2.108(2)
P44 P45 2.105(2)
P44A P45A 2.110(2)
P51 P52 2.106(2)
P51 P55 2.110(2)
P51A P52A 2.102(2)
P51A P55A 2.104(2)
P52 P53 2.113(2)
P52A P53A 2.113(2)
P53 P54 2.121(2)
P53A P54A 2.111(2)
P54 P55 2.114(2)
P54A P55A 2.106(2)
P61 P65 2.104(2)
P61 P62 2.105(2)
P62 P63 2.103(2)
P63 P64 2.108(2)
P64 P65 2.105(2)
C11 C15 1.418(9)
C11 C12 1.453(10)
C11 C16 1.488(10)
C11A C12A 1.418(10)
C11A C15A 1.449(9)
C11A C16A 1.490(9)
C12 C13 1.427(10)
C12 C17 1.504(9)
C12A C13A 1.423(9)
C12A C17A 1.500(9)
C13 C14 1.453(9)
C13 C18 1.491(11)
C13A C14A 1.442(9)
C13A C18A 1.488(10)
C14 C15 1.424(10)
C14 C19 1.495(9)
C14A C15A 1.416(9)
C14A C19A 1.482(9)
C15 C20 1.464(10)
C15A C20A 1.502(10)
C16 H16A 0.9800
C16 H16B 0.9800
C16 H16C 0.9800
C16A H16D 0.9800
C16A H16E 0.9800
C16A H16F 0.9800
C17 H17A 0.9800
C17 H17B 0.9800
C17 H17C 0.9800
C17A H17D 0.9800
C17A H17E 0.9800
C17A H17F 0.9800
C18 H18A 0.9800
C18 H18B 0.9800
C18 H18C 0.9800
C18A H18D 0.9800
C18A H18E 0.9800
C18A H18F 0.9800
C19 H19A 0.9800
C19 H19B 0.9800
C19 H19C 0.9800
C19A H19D 0.9800
C19A H19E 0.9800
C19A H19F 0.9800
C20 H20A 0.9800
C20 H20B 0.9800
C20 H20C 0.9800
C20A H20D 0.9800
C20A H20E 0.9800
C20A H20F 0.9800
C21 C22 1.434(10)
C21 C25 1.441(9)
C21 C26 1.500(10)
C21A C22A 1.400(10)
C21A C25A 1.431(9)
C21A C26A 1.498(10)
C22 C23 1.433(9)
C22 C27 1.487(9)
C22A C23A 1.439(10)
C22A C27A 1.481(10)
C23 C24 1.435(9)
C23 C28 1.490(10)
C23A C24A 1.415(10)
C23A C28A 1.501(11)
C24 C25 1.446(10)
C24 C29 1.492(9)
C24A C25A 1.414(10)
C24A C29A 1.518(9)
C25 C30 1.497(10)
C25A C30A 1.507(10)
C26 H26A 0.9800
C26 H26B 0.9800
C26 H26C 0.9800
C26A H26D 0.9800
C26A H26E 0.9800
C26A H26F 0.9800
C27 H27A 0.9800
C27 H27B 0.9800
C27 H27C 0.9800
C27A H27D 0.9800
C27A H27E 0.9800
C27A H27F 0.9800
C28 H28A 0.9800
C28 H28B 0.9800
C28 H28C 0.9800
C28A H28D 0.9800
C28A H28E 0.9800
C28A H28F 0.9800
C29 H29A 0.9800
C29 H29B 0.9800
C29 H29C 0.9800
C29A H29D 0.9800
C29A H29E 0.9800
C29A H29F 0.9800
C30 H30A 0.9800
C30 H30B 0.9800
C30 H30C 0.9800
C30A H30D 0.9800
C30A H30E 0.9800
C30A H30F 0.9800
C31 C35 1.431(11)
C31 C32 1.439(12)
C31 C36 1.500(13)
C31A C32A 1.429(12)
C31A C35A 1.450(11)
C31A C36A 1.492(12)
C32 C33 1.391(12)
C32 C37 1.508(12)
C32A C33A 1.446(12)
C32A C37A 1.482(12)
C33 C34 1.462(11)
C33 C38 1.494(12)
C33A C34A 1.425(11)
C33A C38A 1.496(12)
C34 C35 1.421(12)
C34 C39 1.475(12)
C34A C35A 1.424(12)
C34A C39A 1.481(11)
C35 C40 1.505(11)
C35A C40A 1.519(12)
C36 H36A 0.9800
C36 H36B 0.9800
C36 H36C 0.9800
C36A H36D 0.9800
C36A H36E 0.9800
C36A H36F 0.9800
C36A H36K 0.9800
C36A H36L 0.9800
C36A H36M 0.9800
C37 H37A 0.9800
C37 H37B 0.9800
C37 H37C 0.9800
C37A H37D 0.9800
C37A H37E 0.9800
C37A H37F 0.9800
C38 H38A 0.9800
C38 H38B 0.9800
C38 H38C 0.9800
C38A H38D 0.9800
C38A H38E 0.9800
C38A H38F 0.9800
C39 H39A 0.9800
C39 H39B 0.9800
C39 H39C 0.9800
C39A H39D 0.9800
C39A H39E 0.9800
C39A H39F 0.9800
C40 H40A 0.9800
C40 H40B 0.9800
C40 H40C 0.9800
C40A H40D 0.9800
C40A H40E 0.9800
C40A H40F 0.9800
C41 C42 1.422(10)
C41 C45 1.427(9)
C41 C46 1.504(9)
C41A C42A 1.429(9)
C41A C45A 1.442(8)
C41A C46A 1.495(9)
C42 C43 1.427(9)
C42 C47 1.502(9)
C42A C43A 1.435(9)
C42A C47A 1.511(9)
C43 C44 1.452(9)
C43 C48 1.520(10)
C43A C44A 1.430(9)
C43A C48A 1.498(9)
C44 C45 1.453(9)
C44 C49 1.503(8)
C44A C45A 1.435(10)
C44A C49A 1.515(9)
C45 C50 1.491(9)
C45A C50A 1.485(9)
C46 H46A 0.9800
C46 H46B 0.9800
C46 H46C 0.9800
C46A H46D 0.9800
C46A H46E 0.9800
C46A H46F 0.9800
C47 H47A 0.9800
C47 H47B 0.9800
C47 H47C 0.9800
C47A H47D 0.9800
C47A H47E 0.9800
C47A H47F 0.9800
C48 H48A 0.9800
C48 H48B 0.9800
C48 H48C 0.9800
C48A H48D 0.9800
C48A H48E 0.9800
C48A H48F 0.9800
C49 H49A 0.9800
C49 H49B 0.9800
C49 H49C 0.9800
C49A H49D 0.9800
C49A H49E 0.9800
C49A H49F 0.9800
C50 H50A 0.9800
C50 H50B 0.9800
C50 H50C 0.9800
C50A H50D 0.9800
C50A H50E 0.9800
C50A H50F 0.9800
C51 C55 1.424(9)
C51 C52 1.447(10)
C51 C56 1.495(10)
C51A C52A 1.432(9)
C51A C55A 1.453(9)
C51A C56A 1.502(9)
C52 C53 1.420(10)
C52 C57 1.499(9)
C52A C53A 1.425(10)
C52A C57A 1.500(10)
C53 C54 1.431(9)
C53 C58 1.492(9)
C53A C54A 1.451(9)
C53A C58A 1.500(10)
C54 C55 1.436(9)
C54 C59 1.497(9)
C54A C55A 1.419(9)
C54A C59A 1.472(9)
C55 C60 1.519(9)
C55A C60A 1.490(9)
C56 H56A 0.9800
C56 H56B 0.9800
C56 H56C 0.9800
C56 H56K 0.9800
C56 H56L 0.9800
C56 H56M 0.9800
C56A H56D 0.9800
C56A H56E 0.9800
C56A H56F 0.9800
C57 H57A 0.9800
C57 H57B 0.9800
C57 H57C 0.9800
C57A H57D 0.9800
C57A H57E 0.9800
C57A H57F 0.9800
C58 H58A 0.9800
C58 H58B 0.9800
C58 H58C 0.9800
C58A H58D 0.9800
C58A H58E 0.9800
C58A H58F 0.9800
C59 H59A 0.9800
C59 H59B 0.9800
C59 H59C 0.9800
C59A H59D 0.9800
C59A H59E 0.9800
C59A H59F 0.9800
C60 H60A 0.9800
C60 H60B 0.9800
C60 H60C 0.9800
C60A H60D 0.9800
C60A H60E 0.9800
C60A H60F 0.9800
C61 C65 1.430(9)
C61 C62 1.439(9)
C61 C66 1.497(9)
C62 C63 1.423(8)
C62 C67 1.512(9)
C63 C64 1.453(9)
C63 C68 1.485(9)
C64 C65 1.433(9)
C64 C69 1.491(8)
C65 C70 1.490(9)
C66 H66A 0.9800
C66 H66B 0.9800
C66 H66C 0.9800
C67 H67A 0.9800
C67 H67B 0.9800
C67 H67C 0.9800
C68 H68A 0.9800
C68 H68B 0.9800
C68 H68C 0.9800
C68 H68K 0.9800
C68 H68L 0.9800
C68 H68M 0.9800
C69 H69A 0.9800
C69 H69B 0.9800
C69 H69C 0.9800
C69 H69K 0.9800
C69 H69L 0.9800
C69 H69M 0.9800
C70 H70A 0.9800
C70 H70B 0.9800
C70 H70C 0.9800
C1S C1SA 1.37(2)
C1S Cl11 1.711(14)
C1S Cl12 1.850(15)
C1S H1SA 0.9900
C1S H1SB 0.9900
C1S H1SC 0.9683
C1SA N1S 1.07(2)
C2S Cl22 1.745(11)
C2S Cl21 1.801(11)
C2S H2SA 0.9900
C2S H2SB 0.9900
C3S Cl32 1.685(15)
C3S Cl31 1.849(18)
C3S H3SA 0.9900
C3S H3SB 0.9900
C41S Cl41 1.66(3)
C41S Cl42 1.86(3)
C41S H41A 0.9900
C41S H41B 0.9900
C42S Cl43 1.69(2)
C42S Cl44 1.78(2)
C42S H42A 0.9900
C42S H42B 0.9900
C5S Cl52 1.67(3)
C5S Cl51 1.76(2)
C5S H5S1 0.9900
C5S H5S2 0.9900
C5SA Cl54 1.62(4)
C5SA Cl53 1.77(3)
C5SA H5S3 0.9900
C5SA H5S4 0.9900
N6S C61S 0.84(2)
C61S C62S 1.58(2)
C62S H62A 0.9800
C62S H62B 0.9800
C62S H62C 0.9800
